data_7106724
loop_
_publ_author_name
'Leroy Cronin'
'Neus Corella Ochoa'
'Haralampos Miras'
'Alastair Kidd'
'De-Liang Long'

_publ_section_title
;
 Assembly of a family of mixed metal {Mo : V} polyoxometalates templated
 by TeO32-: {Mo12V12Te3}, {Mo12V12Te2} and {Mo17V8Te}
;
_journal_name_full Chem.Commun.
_journal_page_first 8799
_journal_paper_doi 10.1039/c1cc12782a
_journal_volume 47
_journal_year 2011
_chemical_formula_sum 'H30 K10 Mo17 O92 Te V8'
_chemical_formula_weight 4059.34
_chemical_name_systematic
;
?
;
_space_group_IT_number 62
_symmetry_cell_setting orthorhombic
_symmetry_space_group_name_Hall '-P 2ac 2n'
_symmetry_space_group_name_H-M 'P n m a'
_atom_sites_solution_hydrogens none
_atom_sites_solution_primary direct
_atom_sites_solution_secondary difmap
_audit_creation_method SHELXL-97
_cell_angle_alpha 90.00
_cell_angle_beta 90.00
_cell_angle_gamma 90.00
_cell_formula_units_Z 4
_cell_length_a 15.3491(2)
_cell_length_b 21.2977(2)
_cell_length_c 25.9883(2)
_cell_measurement_reflns_used 9555
_cell_measurement_temperature 150(2)
_cell_measurement_theta_max 62.4
_cell_measurement_theta_min 2.88
_cell_volume 8495.59(15)
_computing_cell_refinement
;
CrysAlisPro, Oxford Diffraction Ltd.,
Version 1.171.34.44 (release 25-10-2010 CrysAlis171 .NET)
(compiled Oct 25 2010,18:11:34)
;
_computing_data_collection
;
CrysAlisPro, Oxford Diffraction Ltd.,
Version 1.171.34.44 (release 25-10-2010 CrysAlis171 .NET)
(compiled Oct 25 2010,18:11:34)
;
_computing_data_reduction
;
CrysAlisPro, Oxford Diffraction Ltd.,
Version 1.171.34.44 (release 25-10-2010 CrysAlis171 .NET)
(compiled Oct 25 2010,18:11:34)
;
_computing_structure_refinement 'SHELXL-97 (Sheldrick, 2008)'
_computing_structure_solution 'SHELXS-97 (Sheldrick, 2008)'
_diffrn_ambient_temperature 150(2)
_diffrn_detector_area_resol_mean 10.438
_diffrn_measured_fraction_theta_full 0.985
_diffrn_measured_fraction_theta_max 0.985
_diffrn_measurement_device_type 'Xcalibur, Atlas, Gemini Ultra'
_diffrn_measurement_method '\w & \p scans'
_diffrn_radiation_monochromator graphite
_diffrn_radiation_source 'fine-focus sealed tube'
_diffrn_radiation_type CuK\a
_diffrn_radiation_wavelength 1.54184
_diffrn_reflns_av_R_equivalents 0.0437
_diffrn_reflns_av_sigmaI/netI 0.0491
_diffrn_reflns_limit_h_max 17
_diffrn_reflns_limit_h_min -17
_diffrn_reflns_limit_k_max 23
_diffrn_reflns_limit_k_min -20
_diffrn_reflns_limit_l_max 29
_diffrn_reflns_limit_l_min -29
_diffrn_reflns_number 23939
_diffrn_reflns_theta_full 62.49
_diffrn_reflns_theta_max 62.49
_diffrn_reflns_theta_min 3.34
_diffrn_standards_decay_% none
_exptl_absorpt_coefficient_mu 35.062
_exptl_absorpt_correction_T_max 0.376
_exptl_absorpt_correction_T_min 0.198
_exptl_absorpt_correction_type analytical
_exptl_absorpt_process_details
;
CrysAlisPro, Oxford Diffraction Ltd.,
Version 1.171.34.44 (release 25-10-2010 CrysAlis171 .NET)
(compiled Oct 25 2010,18:11:34)
Analytical numeric absorption correction using a multifaceted crystal
model based on expressions derived by R.C. Clark & J.S. Reid.
(Clark, R. C. & Reid, J. S. (1995). Acta Cryst. A51, 887-897)
;
_exptl_crystal_colour green
_exptl_crystal_density_diffrn 3.174
_exptl_crystal_density_meas ?
_exptl_crystal_density_method 'not measured'
_exptl_crystal_description block
_exptl_crystal_F_000 7624
_exptl_crystal_size_max 0.07
_exptl_crystal_size_mid 0.07
_exptl_crystal_size_min 0.04
_refine_diff_density_max 2.86
_refine_diff_density_min -2.31
_refine_diff_density_rms 0.31
_refine_ls_extinction_coef none
_refine_ls_extinction_method none
_refine_ls_goodness_of_fit_ref 1.069
_refine_ls_hydrogen_treatment none
_refine_ls_matrix_type full
_refine_ls_number_parameters 635
_refine_ls_number_reflns 6889
_refine_ls_number_restraints 0
_refine_ls_restrained_S_all 1.069
_refine_ls_R_factor_all 0.0840
_refine_ls_R_factor_gt 0.0678
_refine_ls_shift/su_max 0.001
_refine_ls_shift/su_mean 0.000
_refine_ls_structure_factor_coef Fsqd
_refine_ls_weighting_details 'calc w=1/[\s^2^(Fo^2^)+(0.1025P)^2^+268.1617P] where P=(Fo^2^+2Fc^2^)/3'
_refine_ls_weighting_scheme calc
_refine_ls_wR_factor_gt 0.1907
_refine_ls_wR_factor_ref 0.2054
_reflns_number_gt 5521
_reflns_number_total 6889
_reflns_threshold_expression >2\s(I)
_cod_data_source_file c1cc12782a.txt
_cod_data_source_block nc3-81-3
_cod_depositor_comments
;
The following automatic conversions were performed:

'_exptl_crystal_density_meas' value 'none' was changed to '?' - the
value is perceived as not measured.

Automatic conversion script
Id: cif_fix_values 3008 2015-01-20 13:52:24Z robertas 
;
_cod_original_sg_symbol_H-M Pnma
_cod_database_code 7106724

loop_
_symmetry_equiv_pos_as_xyz
'x, y, z'
'-x+1/2, -y, z+1/2'
'-x, y+1/2, -z'
'x+1/2, -y+1/2, -z+1/2'
'-x, -y, -z'
'x-1/2, y, -z-1/2'
'x, -y-1/2, z'
'-x-1/2, y-1/2, z-1/2'

loop_
_atom_site_label
_atom_site_type_symbol
_atom_site_fract_x
_atom_site_fract_y
_atom_site_fract_z
_atom_site_U_iso_or_equiv
_atom_site_adp_type
_atom_site_occupancy
_atom_site_symmetry_multiplicity
_atom_site_calc_flag
_atom_site_refinement_flags
_atom_site_disorder_assembly
_atom_site_disorder_group
Mo1 Mo 0.14813(14) 0.16840(10) 0.34474(7) 0.0415(5) Uani 0.50 1 d P . .
Mo2 Mo 0.42447(13) 0.16467(9) 0.51397(7) 0.0455(5) Uani 0.75 1 d P . .
Mo3 Mo 0.45429(13) 0.16624(9) 0.38913(7) 0.0350(5) Uani 0.50 1 d P . .
Mo4 Mo 0.3145(2) 0.2500 0.30383(11) 0.0453(8) Uani 0.50 2 d SP . .
Mo5 Mo 0.29110(14) 0.08432(9) 0.43179(7) 0.0376(5) Uani 0.50 1 d P . .
Mo6 Mo 0.06860(10) 0.17232(7) 0.60545(5) 0.0351(4) Uani 1 1 d . . .
Mo7 Mo 0.25841(8) 0.08344(6) 0.55606(5) 0.0256(3) Uani 1 1 d . . .
Mo8 Mo 0.01927(9) 0.16104(6) 0.74825(5) 0.0281(3) Uani 1 1 d . . .
Mo9 Mo -0.26719(9) 0.17326(7) 0.58392(5) 0.0335(3) Uani 1 1 d . . .
Mo10 Mo -0.11224(9) 0.08347(6) 0.67031(5) 0.0298(3) Uani 1 1 d . . .
Mo11 Mo -0.06350(13) 0.2500 0.52557(7) 0.0320(5) Uani 1 2 d S . .
Mo12 Mo -0.02049(13) 0.2500 0.38415(7) 0.0336(5) Uani 1 2 d S . .
V1 V 0.14813(14) 0.16840(10) 0.34474(7) 0.0415(5) Uani 0.50 1 d P . .
V2 V 0.42447(13) 0.16467(9) 0.51397(7) 0.0455(5) Uani 0.25 1 d P . .
V3 V 0.45429(13) 0.16624(9) 0.38913(7) 0.0350(5) Uani 0.50 1 d P . .
V4 V 0.3145(2) 0.2500 0.30383(11) 0.0453(8) Uani 0.50 2 d SP . .
V5 V 0.29110(14) 0.08432(9) 0.43179(7) 0.0376(5) Uani 0.50 1 d P . .
V6 V 0.2714(2) 0.2500 0.58375(13) 0.0180(7) Uani 1 2 d S . .
V7 V 0.08576(16) 0.13665(12) 0.47065(9) 0.0219(6) Uani 1 1 d . . .
V8 V -0.1538(3) 0.2500 0.68825(15) 0.0279(9) Uani 1 2 d S . .
Te1 Te 0.25674(9) 0.2500 0.44777(5) 0.0213(3) Uani 1 2 d S . .
K1 K -0.1170(2) 0.05050(18) 0.53128(14) 0.0367(8) Uani 1 1 d . . .
K2 K 0.2189(8) -0.0467(5) 0.7851(4) 0.077(3) Uani 0.50 1 d P . .
K3 K -0.0660(7) 0.0544(5) 0.3695(4) 0.083(3) Uani 0.60 1 d P . .
K4 K 0.2681(3) 0.14476(19) 0.70130(14) 0.0391(9) Uani 1 1 d . . .
K5 K 0.5012(3) 0.2500 0.6305(2) 0.0362(12) Uani 1 2 d S . .
K6 K 0.3450(9) -0.0939(6) 0.5614(5) 0.052(3) Uani 0.35 1 d P . .
K7 K -0.0134(8) 0.0226(6) 0.8768(4) 0.077(4) Uani 0.50 1 d P . .
K7' K 0.0508(16) 0.0448(10) 0.8700(8) 0.066(5) Uiso 0.25 1 d P . .
K8 K 0.2907(12) -0.1747(9) 0.6866(7) 0.068(4) Uiso 0.30 1 d P . .
O1 O 0.3234(7) 0.0740(5) 0.6086(4) 0.032(3) Uani 1 1 d . . .
O2 O 0.3495(7) 0.0858(5) 0.5021(4) 0.024(2) Uani 1 1 d . . .
O3 O 0.3060(6) 0.1837(5) 0.5493(4) 0.023(2) Uani 1 1 d . . .
O4 O 0.3167(10) 0.2500 0.6409(5) 0.024(3) Uani 1 2 d S . .
O5 O 0.1603(9) 0.2500 0.5883(5) 0.020(3) Uani 1 2 d S . .
O6 O 0.0884(7) 0.1825(5) 0.6693(4) 0.025(2) Uani 1 1 d . . .
O7 O -0.0151(7) 0.1203(4) 0.6067(4) 0.024(2) Uani 1 1 d . . .
O8 O 0.2201(8) 0.1874(6) 0.2940(4) 0.038(3) Uani 1 1 d . . .
O9 O 0.0766(11) 0.2500 0.3343(6) 0.036(4) Uani 1 2 d S . .
O10 O -0.0592(10) 0.2500 0.4540(5) 0.028(3) Uani 1 2 d S . .
O11 O -0.0770(8) 0.1871(6) 0.3606(4) 0.039(3) Uani 1 1 d . . .
O12 O 0.0268(11) 0.2500 0.7542(6) 0.031(4) Uani 1 2 d S . .
O13 O 0.2291(10) 0.2500 0.3781(5) 0.030(4) Uani 1 2 d S . .
O14 O 0.3391(7) 0.1856(5) 0.4436(3) 0.023(2) Uani 1 1 d . . .
O15 O 0.2190(7) 0.1165(5) 0.3806(4) 0.031(3) Uani 1 1 d . . .
O16 O 0.0828(7) 0.1819(5) 0.4137(4) 0.026(2) Uani 1 1 d . . .
O17 O 0.0274(8) 0.0730(5) 0.4658(4) 0.032(3) Uani 1 1 d . . .
O18 O 0.1948(6) 0.1173(5) 0.4817(4) 0.023(2) Uani 1 1 d . . .
O19 O 0.1616(6) 0.1216(4) 0.5870(4) 0.021(2) Uani 1 1 d . . .
O20 O -0.1304(7) 0.1894(5) 0.5373(4) 0.026(2) Uani 1 1 d . . .
O21 O 0.5415(8) 0.1366(5) 0.3608(4) 0.038(3) Uani 1 1 d . . .
O22 O -0.0025(7) 0.0851(5) 0.7084(4) 0.030(2) Uani 1 1 d . . .
O23 O -0.0427(7) 0.1458(5) 0.8025(5) 0.037(3) Uani 1 1 d . . .
O24 O 0.3829(8) 0.1879(6) 0.3353(4) 0.039(3) Uani 1 1 d . . .
O25 O 0.4853(10) 0.2500 0.3987(6) 0.031(4) Uani 1 2 d S . .
O26 O 0.3908(7) 0.0857(5) 0.3980(4) 0.033(3) Uani 1 1 d . . .
O27 O 0.0473(6) 0.1817(5) 0.5209(4) 0.022(2) Uani 1 1 d . . .
O28 O -0.0054(8) 0.2500 0.5959(5) 0.017(3) Uani 1 2 d S . .
O29 O 0.4944(7) 0.1482(5) 0.4615(4) 0.026(2) Uani 1 1 d . . .
O30 O 0.4424(9) 0.2500 0.5204(6) 0.026(3) Uani 1 2 d S . .
O31 O 0.4771(7) 0.1375(5) 0.5631(4) 0.032(3) Uani 1 1 d . . .
O32 O 0.2660(7) 0.0091(5) 0.4319(4) 0.033(3) Uani 1 1 d . . .
O33 O -0.0973(8) 0.0122(5) 0.6396(4) 0.040(3) Uani 1 1 d . . .
O34 O -0.2869(10) 0.2500 0.5460(6) 0.034(4) Uani 1 2 d S . .
O35 O -0.2068(10) 0.2500 0.6284(6) 0.032(4) Uani 1 2 d S . .
O36 O -0.2287(10) 0.2500 0.7331(6) 0.031(4) Uani 1 2 d S . .
O37 O -0.1904(7) 0.1228(5) 0.6237(4) 0.029(2) Uani 1 1 d . . .
O38 O -0.2866(8) 0.1231(6) 0.5342(5) 0.044(3) Uani 1 1 d . . .
O39 O -0.3584(8) 0.1694(6) 0.6209(5) 0.043(3) Uani 1 1 d . . .
O40 O -0.1826(8) 0.0659(6) 0.7199(5) 0.041(3) Uani 1 1 d . . .
O41 O -0.0912(7) 0.1815(5) 0.6969(4) 0.030(2) Uani 1 1 d . . .
O42 O 0.1230(7) 0.1382(6) 0.7666(4) 0.037(3) Uani 1 1 d . . .
O43 O 0.2203(8) 0.0103(5) 0.5436(4) 0.032(3) Uani 1 1 d . . .
O44 O 0.0791(8) 0.1216(6) 0.3163(4) 0.042(3) Uani 1 1 d . . .
O45 O 0.3522(13) 0.2500 0.2443(6) 0.047(5) Uani 1 2 d S . .
O46 O 0.1643(10) 0.0296(7) 0.6903(6) 0.066(4) Uani 1 1 d . . .
O47 O 0.1412(15) 0.0407(9) 0.8422(8) 0.069(7) Uani 0.70 1 d P . .
O48 O 0.3452(11) -0.1264(8) 0.7144(5) 0.048(4) Uani 0.80 1 d P . .
O49 O 0.4723(18) -0.0181(9) 0.7174(8) 0.081(8) Uani 0.70 1 d P . .
O50 O 0.2964(19) -0.0562(13) 0.6328(11) 0.054(7) Uiso 0.50 1 d P . .
O51 O 0.177(2) -0.1247(12) 0.5630(10) 0.056(8) Uani 0.50 1 d P . .
O52 O 0.0873(19) -0.1070(13) 0.7376(10) 0.055(7) Uiso 0.50 1 d P . .
O53 O 0.037(3) 0.005(2) 1.0335(16) 0.075(12) Uiso 0.40 1 d P . .
O54 O 0.345(2) -0.2500 0.5521(11) 0.072(8) Uiso 0.80 2 d SP . .
O55 O 0.0643(16) 0.2500 0.2239(9) 0.052(6) Uiso 0.80 2 d SP . .
O56 O 0.266(3) -0.2110(19) 0.6459(15) 0.070(11) Uiso 0.40 1 d P . .
O56' O 0.335(3) -0.2500 0.6458(19) 0.056(13) Uiso 0.40 2 d SP . .
O57 O 0.393(3) -0.051(2) 0.5375(18) 0.057(12) Uiso 0.30 1 d P . .

loop_
_atom_site_aniso_label
_atom_site_aniso_U_11
_atom_site_aniso_U_22
_atom_site_aniso_U_33
_atom_site_aniso_U_23
_atom_site_aniso_U_13
_atom_site_aniso_U_12
Mo1 0.0483(13) 0.0477(13) 0.0285(9) -0.0050(9) -0.0005(9) -0.0020(10)
Mo2 0.0435(10) 0.0449(11) 0.0482(10) -0.0011(8) 0.0030(8) 0.0036(8)
Mo3 0.0371(11) 0.0343(11) 0.0334(9) -0.0020(8) 0.0116(8) 0.0038(9)
Mo4 0.0545(19) 0.0524(19) 0.0291(14) 0.000 0.0091(13) 0.000
Mo5 0.0433(12) 0.0326(11) 0.0370(10) -0.0083(8) 0.0046(9) -0.0005(9)
Mo6 0.0367(8) 0.0340(8) 0.0344(7) 0.0009(6) 0.0010(6) -0.0015(6)
Mo7 0.0291(7) 0.0198(7) 0.0279(6) -0.0003(5) -0.0002(5) 0.0009(5)
Mo8 0.0308(7) 0.0263(7) 0.0272(6) 0.0011(5) -0.0008(5) 0.0012(6)
Mo9 0.0290(7) 0.0338(8) 0.0376(7) -0.0014(6) -0.0045(6) -0.0025(6)
Mo10 0.0323(7) 0.0240(7) 0.0331(7) -0.0010(5) -0.0004(6) -0.0017(6)
Mo11 0.0300(10) 0.0329(10) 0.0332(10) 0.000 -0.0003(8) 0.000
Mo12 0.0338(11) 0.0409(11) 0.0261(9) 0.000 -0.0075(8) 0.000
V1 0.0483(13) 0.0477(13) 0.0285(9) -0.0050(9) -0.0005(9) -0.0020(10)
V2 0.0435(10) 0.0449(11) 0.0482(10) -0.0011(8) 0.0030(8) 0.0036(8)
V3 0.0371(11) 0.0343(11) 0.0334(9) -0.0020(8) 0.0116(8) 0.0038(9)
V4 0.0545(19) 0.0524(19) 0.0291(14) 0.000 0.0091(13) 0.000
V5 0.0433(12) 0.0326(11) 0.0370(10) -0.0083(8) 0.0046(9) -0.0005(9)
V6 0.0187(18) 0.0154(17) 0.0201(16) 0.000 0.0004(14) 0.000
V7 0.0223(13) 0.0240(13) 0.0195(12) -0.0030(10) -0.0009(10) -0.0022(11)
V8 0.027(2) 0.026(2) 0.031(2) 0.000 -0.0015(17) 0.000
Te1 0.0235(7) 0.0222(7) 0.0181(6) 0.000 0.0017(5) 0.000
K1 0.0320(19) 0.036(2) 0.0419(19) -0.0109(16) 0.0044(16) -0.0094(16)
K2 0.098(9) 0.056(6) 0.076(7) 0.017(5) -0.031(6) -0.012(6)
K3 0.080(7) 0.085(7) 0.084(6) -0.020(5) -0.025(5) 0.016(6)
K4 0.041(2) 0.039(2) 0.0382(19) 0.0010(16) 0.0006(17) 0.0004(17)
K5 0.034(3) 0.037(3) 0.038(3) 0.000 -0.003(2) 0.000
K6 0.052(7) 0.060(8) 0.043(6) -0.006(6) -0.011(6) 0.030(6)
K7 0.065(7) 0.103(9) 0.063(6) -0.013(6) 0.009(5) 0.057(7)
O1 0.032(6) 0.038(7) 0.025(5) 0.007(5) -0.010(5) 0.001(5)
O2 0.027(6) 0.022(5) 0.023(5) -0.005(4) 0.000(4) -0.004(4)
O3 0.021(5) 0.021(5) 0.026(5) 0.004(4) 0.015(4) 0.003(4)
O4 0.030(8) 0.018(7) 0.024(7) 0.000 -0.010(6) 0.000
O5 0.018(7) 0.024(8) 0.018(6) 0.000 -0.003(6) 0.000
O6 0.024(5) 0.024(5) 0.027(5) -0.005(4) -0.003(4) -0.004(4)
O7 0.026(5) 0.016(5) 0.031(5) 0.001(4) 0.006(5) 0.002(4)
O8 0.041(7) 0.055(8) 0.020(5) -0.004(5) 0.003(5) 0.000(6)
O9 0.039(10) 0.046(10) 0.022(7) 0.000 -0.002(7) 0.000
O10 0.023(8) 0.036(9) 0.026(8) 0.000 -0.004(6) 0.000
O11 0.036(7) 0.046(8) 0.036(6) -0.010(5) -0.007(5) 0.001(6)
O12 0.039(9) 0.018(8) 0.035(8) 0.000 0.007(7) 0.000
O13 0.041(9) 0.032(9) 0.018(7) 0.000 0.001(7) 0.000
O14 0.022(5) 0.027(6) 0.019(5) -0.004(4) 0.004(4) -0.005(4)
O15 0.039(6) 0.034(6) 0.021(5) -0.012(5) -0.002(5) 0.002(5)
O16 0.029(6) 0.030(6) 0.019(5) -0.004(4) 0.006(4) 0.005(5)
O17 0.039(7) 0.023(6) 0.033(6) -0.010(5) 0.005(5) -0.002(5)
O18 0.017(5) 0.028(6) 0.024(5) -0.008(4) 0.002(4) 0.002(4)
O19 0.018(5) 0.018(5) 0.027(5) 0.000(4) 0.000(4) -0.003(4)
O20 0.020(5) 0.028(6) 0.030(5) 0.000(5) -0.001(4) -0.001(5)
O21 0.042(7) 0.035(6) 0.038(6) -0.008(5) 0.015(5) 0.007(6)
O22 0.044(7) 0.017(5) 0.029(5) 0.000(4) -0.007(5) 0.000(5)
O23 0.030(6) 0.032(6) 0.050(7) 0.002(5) -0.001(6) -0.001(5)
O24 0.048(7) 0.040(7) 0.029(6) 0.001(5) 0.009(6) 0.006(6)
O25 0.024(8) 0.029(9) 0.041(9) 0.000 0.008(7) 0.000
O26 0.036(7) 0.030(6) 0.033(6) -0.007(5) 0.002(5) 0.003(5)
O27 0.020(5) 0.024(5) 0.022(5) -0.005(4) 0.003(4) -0.001(4)
O28 0.011(6) 0.026(8) 0.014(6) 0.000 -0.002(5) 0.000
O29 0.023(5) 0.028(6) 0.028(5) -0.003(4) 0.010(5) 0.003(5)
O30 0.019(7) 0.019(7) 0.039(8) 0.000 0.001(7) 0.000
O31 0.032(6) 0.029(6) 0.035(6) -0.002(5) -0.001(5) -0.004(5)
O32 0.034(6) 0.025(6) 0.039(6) -0.002(5) 0.001(5) -0.005(5)
O33 0.050(8) 0.025(6) 0.044(7) 0.003(5) -0.003(6) 0.005(6)
O34 0.021(8) 0.030(9) 0.050(10) 0.000 -0.011(7) 0.000
O35 0.033(9) 0.030(9) 0.034(8) 0.000 -0.001(7) 0.000
O36 0.026(8) 0.034(9) 0.032(8) 0.000 -0.008(7) 0.000
O37 0.029(6) 0.022(6) 0.035(6) 0.000(5) -0.002(5) -0.001(5)
O38 0.041(7) 0.039(7) 0.053(7) 0.004(6) -0.017(6) -0.008(6)
O39 0.027(6) 0.049(8) 0.053(7) 0.001(6) -0.003(6) 0.002(6)
O40 0.035(7) 0.041(7) 0.047(7) -0.003(6) 0.008(6) -0.006(6)
O41 0.030(6) 0.027(6) 0.034(6) 0.000(5) -0.003(5) 0.000(5)
O42 0.030(6) 0.039(7) 0.041(6) -0.002(5) -0.003(5) -0.002(6)
O43 0.040(7) 0.024(6) 0.031(6) -0.006(5) 0.002(5) -0.005(5)
O44 0.048(8) 0.046(8) 0.030(6) -0.007(5) -0.010(6) -0.005(6)
O45 0.057(12) 0.061(12) 0.022(8) 0.000 0.008(8) 0.000
O46 0.069(10) 0.049(9) 0.080(10) 0.000(8) 0.013(9) 0.002(8)
O47 0.087(16) 0.051(13) 0.070(13) 0.039(11) -0.054(13) -0.010(12)
O48 0.059(10) 0.063(11) 0.023(7) 0.010(7) 0.011(7) -0.002(9)
O49 0.14(2) 0.033(11) 0.072(14) -0.037(10) 0.057(15) -0.014(13)
O51 0.07(2) 0.040(16) 0.056(16) 0.005(13) 0.021(15) -0.028(15)

loop_
_atom_type_symbol
_atom_type_description
_atom_type_scat_dispersion_real
_atom_type_scat_dispersion_imag
_atom_type_scat_source
Mo Mo -0.0483 2.7339 'International Tables Vol C Tables 4.2.6.8 and 6.1.1.4'
V V 0.0687 2.1097 'International Tables Vol C Tables 4.2.6.8 and 6.1.1.4'
Te Te -0.1759 6.3531 'International Tables Vol C Tables 4.2.6.8 and 6.1.1.4'
K K 0.3868 1.0657 'International Tables Vol C Tables 4.2.6.8 and 6.1.1.4'
O O 0.0492 0.0322 'International Tables Vol C Tables 4.2.6.8 and 6.1.1.4'
H H 0.0000 0.0000 'International Tables Vol C Tables 4.2.6.8 and 6.1.1.4'

loop_
_geom_angle_atom_site_label_1
_geom_angle_atom_site_label_2
_geom_angle_atom_site_label_3
_geom_angle
_geom_angle_site_symmetry_1
_geom_angle_site_symmetry_3
_geom_angle_publ_flag
O44 Mo1 O8 102.0(6) . . ?
O44 Mo1 O15 104.5(6) . . ?
O8 Mo1 O15 98.6(5) . . ?
O44 Mo1 O9 96.2(6) . . ?
O8 Mo1 O9 92.4(6) . . ?
O15 Mo1 O9 153.9(5) . . ?
O44 Mo1 O16 99.3(5) . . ?
O8 Mo1 O16 156.3(5) . . ?
O15 Mo1 O16 86.0(4) . . ?
O9 Mo1 O16 75.0(5) . . ?
O44 Mo1 O13 168.7(5) . . ?
O8 Mo1 O13 76.8(5) . . ?
O15 Mo1 O13 86.7(5) . . ?
O9 Mo1 O13 72.8(5) . . ?
O16 Mo1 O13 80.3(5) . . ?
O44 Mo1 K2 74.7(5) . 2_554 ?
O8 Mo1 K2 59.7(5) . 2_554 ?
O15 Mo1 K2 56.5(4) . 2_554 ?
O9 Mo1 K2 146.8(5) . 2_554 ?
O16 Mo1 K2 137.5(4) . 2_554 ?
O13 Mo1 K2 113.2(4) . 2_554 ?
O31 Mo2 O29 103.5(5) . . ?
O31 Mo2 O30 101.9(6) . . ?
O29 Mo2 O30 100.0(6) . . ?
O31 Mo2 O2 96.1(5) . . ?
O29 Mo2 O2 93.5(4) . . ?
O30 Mo2 O2 154.2(5) . . ?
O31 Mo2 O3 99.1(5) . . ?
O29 Mo2 O3 155.5(5) . . ?
O30 Mo2 O3 84.2(5) . . ?
O2 Mo2 O3 74.7(4) . . ?
O31 Mo2 O14 169.8(5) . . ?
O29 Mo2 O14 76.8(4) . . ?
O30 Mo2 O14 88.0(5) . . ?
O2 Mo2 O14 73.7(4) . . ?
O3 Mo2 O14 79.3(4) . . ?
O31 Mo2 K5 51.3(4) . . ?
O29 Mo2 K5 122.1(4) . . ?
O30 Mo2 K5 53.0(5) . . ?
O2 Mo2 K5 134.2(3) . . ?
O3 Mo2 K5 79.7(3) . . ?
O14 Mo2 K5 137.2(3) . . ?
O21 Mo3 O24 103.9(6) . . ?
O21 Mo3 O25 102.6(6) . . ?
O24 Mo3 O25 90.8(6) . . ?
O21 Mo3 O26 96.8(5) . . ?
O24 Mo3 O26 90.7(5) . . ?
O25 Mo3 O26 159.6(6) . . ?
O21 Mo3 O29 95.4(5) . . ?
O24 Mo3 O29 160.3(5) . . ?
O25 Mo3 O29 88.9(6) . . ?
O26 Mo3 O29 82.9(4) . . ?
O21 Mo3 O14 164.7(5) . . ?
O24 Mo3 O14 88.0(4) . . ?
O25 Mo3 O14 86.7(5) . . ?
O26 Mo3 O14 73.0(4) . . ?
O29 Mo3 O14 72.3(4) . . ?
O21 Mo3 K6 46.9(5) . 5_656 ?
O24 Mo3 K6 150.7(4) . 5_656 ?
O25 Mo3 K6 98.1(5) . 5_656 ?
O26 Mo3 K6 90.5(4) . 5_656 ?
O29 Mo3 K6 48.5(3) . 5_656 ?
O14 Mo3 K6 120.3(3) . 5_656 ?
O45 Mo4 O24 102.2(6) . 7_565 ?
O45 Mo4 O24 102.2(6) . . ?
O24 Mo4 O24 89.7(8) 7_565 . ?
O45 Mo4 O8 97.8(6) . . ?
O24 Mo4 O8 159.7(5) 7_565 . ?
O24 Mo4 O8 89.5(5) . . ?
O45 Mo4 O8 97.8(6) . 7_565 ?
O24 Mo4 O8 89.5(5) 7_565 7_565 ?
O24 Mo4 O8 159.7(5) . 7_565 ?
O8 Mo4 O8 84.3(7) . 7_565 ?
O45 Mo4 O13 166.4(8) . . ?
O24 Mo4 O13 87.3(4) 7_565 . ?
O24 Mo4 O13 87.3(4) . . ?
O8 Mo4 O13 72.4(4) . . ?
O8 Mo4 O13 72.4(4) 7_565 . ?
O45 Mo4 K8 53.0(6) . 2_554 ?
O24 Mo4 K8 152.1(4) 7_565 2_554 ?
O24 Mo4 K8 106.8(5) . 2_554 ?
O8 Mo4 K8 45.9(4) . 2_554 ?
O8 Mo4 K8 82.5(4) 7_565 2_554 ?
O13 Mo4 K8 115.1(5) . 2_554 ?
O45 Mo4 K8 53.0(6) . 8_665 ?
O24 Mo4 K8 106.8(5) 7_565 8_665 ?
O24 Mo4 K8 152.1(4) . 8_665 ?
O8 Mo4 K8 82.5(4) . 8_665 ?
O8 Mo4 K8 45.9(4) 7_565 8_665 ?
O13 Mo4 K8 115.1(5) . 8_665 ?
K8 Mo4 K8 49.9(6) 2_554 8_665 ?
O32 Mo5 O26 102.7(5) . . ?
O32 Mo5 O15 102.7(5) . . ?
O26 Mo5 O15 98.8(5) . . ?
O32 Mo5 O2 96.7(5) . . ?
O26 Mo5 O2 93.7(5) . . ?
O15 Mo5 O2 153.9(4) . . ?
O32 Mo5 O18 99.2(5) . . ?
O26 Mo5 O18 156.6(5) . . ?
O15 Mo5 O18 84.2(4) . . ?
O2 Mo5 O18 75.5(4) . . ?
O32 Mo5 O14 170.6(5) . . ?
O26 Mo5 O14 76.9(4) . . ?
O15 Mo5 O14 86.6(4) . . ?
O2 Mo5 O14 74.1(4) . . ?
O18 Mo5 O14 80.1(4) . . ?
O32 Mo5 K2 78.1(4) . 2_554 ?
O26 Mo5 K2 63.3(4) . 2_554 ?
O15 Mo5 K2 49.7(4) . 2_554 ?
O2 Mo5 K2 153.9(4) . 2_554 ?
O18 Mo5 K2 130.4(3) . 2_554 ?
O14 Mo5 K2 109.6(3) . 2_554 ?
O32 Mo5 K7' 58.3(5) . 2_554 ?
O26 Mo5 K7' 44.4(5) . 2_554 ?
O15 Mo5 K7' 109.1(5) . 2_554 ?
O2 Mo5 K7' 95.9(4) . 2_554 ?
O18 Mo5 K7' 155.4(4) . 2_554 ?
O14 Mo5 K7' 120.2(4) . 2_554 ?
K2 Mo5 K7' 59.4(4) 2_554 2_554 ?
O32 Mo5 K1 32.2(4) . 5_556 ?
O26 Mo5 K1 134.7(4) . 5_556 ?
O15 Mo5 K1 92.2(4) . 5_556 ?
O2 Mo5 K1 95.1(3) . 5_556 ?
O18 Mo5 K1 67.9(3) . 5_556 ?
O14 Mo5 K1 147.9(3) . 5_556 ?
K2 Mo5 K1 93.46(18) 2_554 5_556 ?
K7' Mo5 K1 90.5(3) 2_554 5_556 ?
O7 Mo6 O6 101.5(5) . . ?
O7 Mo6 O19 101.9(4) . . ?
O6 Mo6 O19 100.9(5) . . ?
O7 Mo6 O28 96.4(4) . . ?
O6 Mo6 O28 96.7(5) . . ?
O19 Mo6 O28 151.4(4) . . ?
O7 Mo6 O5 166.3(5) . . ?
O6 Mo6 O5 89.3(5) . . ?
O19 Mo6 O5 83.9(4) . . ?
O28 Mo6 O5 73.8(4) . . ?
O7 Mo6 O27 88.1(4) . . ?
O6 Mo6 O27 167.4(4) . . ?
O19 Mo6 O27 84.9(4) . . ?
O28 Mo6 O27 73.9(4) . . ?
O5 Mo6 O27 80.1(4) . . ?
O7 Mo6 K4 118.2(3) . . ?
O6 Mo6 K4 43.4(4) . . ?
O19 Mo6 K4 58.9(3) . . ?
O28 Mo6 K4 128.9(3) . . ?
O5 Mo6 K4 75.4(3) . . ?
O27 Mo6 K4 137.8(3) . . ?
O43 Mo7 O1 104.3(5) . . ?
O43 Mo7 O19 102.0(5) . . ?
O1 Mo7 O19 99.9(5) . . ?
O43 Mo7 O2 97.5(5) . . ?
O1 Mo7 O2 99.0(5) . . ?
O19 Mo7 O2 148.5(4) . . ?
O43 Mo7 O3 164.4(4) . . ?
O1 Mo7 O3 89.2(5) . . ?
O19 Mo7 O3 83.1(4) . . ?
O2 Mo7 O3 72.2(4) . . ?
O43 Mo7 O18 88.9(5) . . ?
O1 Mo7 O18 165.3(5) . . ?
O19 Mo7 O18 83.6(4) . . ?
O2 Mo7 O18 72.2(4) . . ?
O3 Mo7 O18 77.0(4) . . ?
O43 Mo7 K4 119.6(4) . . ?
O1 Mo7 K4 42.3(4) . . ?
O19 Mo7 K4 58.8(3) . . ?
O2 Mo7 K4 129.3(3) . . ?
O3 Mo7 K4 75.7(2) . . ?
O18 Mo7 K4 135.4(2) . . ?
O43 Mo7 K6 41.8(4) . . ?
O1 Mo7 K6 70.5(4) . . ?
O19 Mo7 K6 131.0(4) . . ?
O2 Mo7 K6 79.3(4) . . ?
O3 Mo7 K6 141.7(3) . . ?
O18 Mo7 K6 118.0(3) . . ?
K4 Mo7 K6 105.23(18) . . ?
O43 Mo7 K7 94.9(4) . 6_657 ?
O1 Mo7 K7 29.0(4) . 6_657 ?
O19 Mo7 K7 128.9(3) . 6_657 ?
O2 Mo7 K7 73.0(3) . 6_657 ?
O3 Mo7 K7 93.2(3) . 6_657 ?
O18 Mo7 K7 145.2(3) . 6_657 ?
K4 Mo7 K7 70.81(16) . 6_657 ?
K6 Mo7 K7 53.6(3) . 6_657 ?
O23 Mo8 O42 103.2(5) . . ?
O23 Mo8 O12 98.8(6) . . ?
O42 Mo8 O12 101.6(6) . . ?
O23 Mo8 O22 100.5(5) . . ?
O42 Mo8 O22 94.0(5) . . ?
O12 Mo8 O22 151.6(5) . . ?
O23 Mo8 O41 96.2(5) . . ?
O42 Mo8 O41 158.5(5) . . ?
O12 Mo8 O41 84.2(6) . . ?
O22 Mo8 O41 73.2(4) . . ?
O23 Mo8 O6 173.4(5) . . ?
O42 Mo8 O6 83.1(5) . . ?
O12 Mo8 O6 81.4(5) . . ?
O22 Mo8 O6 77.1(4) . . ?
O41 Mo8 O6 77.3(4) . . ?
O23 Mo8 K5 50.2(4) . 6_557 ?
O42 Mo8 K5 88.8(4) . 6_557 ?
O12 Mo8 K5 54.8(5) . 6_557 ?
O22 Mo8 K5 150.1(3) . 6_557 ?
O41 Mo8 K5 111.0(3) . 6_557 ?
O6 Mo8 K5 132.7(3) . 6_557 ?
O23 Mo8 K4 138.8(4) . . ?
O42 Mo8 K4 35.6(4) . . ?
O12 Mo8 K4 93.0(5) . . ?
O22 Mo8 K4 86.0(3) . . ?
O41 Mo8 K4 124.4(3) . . ?
O6 Mo8 K4 47.5(3) . . ?
K5 Mo8 K4 112.01(10) 6_557 . ?
O23 Mo8 K7' 46.7(5) . . ?
O42 Mo8 K7' 60.2(5) . . ?
O12 Mo8 K7' 122.5(6) . . ?
O22 Mo8 K7' 85.9(4) . . ?
O41 Mo8 K7' 133.4(5) . . ?
O6 Mo8 K7' 138.3(4) . . ?
K5 Mo8 K7' 69.8(3) 6_557 . ?
K4 Mo8 K7' 94.1(4) . . ?
O23 Mo8 K4 37.3(4) . 6_557 ?
O42 Mo8 K4 139.1(4) . 6_557 ?
O12 Mo8 K4 96.6(5) . 6_557 ?
O22 Mo8 K4 86.5(3) . 6_557 ?
O41 Mo8 K4 59.0(3) . 6_557 ?
O6 Mo8 K4 136.1(3) . 6_557 ?
K5 Mo8 K4 72.45(10) 6_557 6_557 ?
K4 Mo8 K4 170.14(12) . 6_557 ?
K7' Mo8 K4 79.1(4) . 6_557 ?
O39 Mo9 O38 104.7(6) . . ?
O39 Mo9 O37 100.2(5) . . ?
O38 Mo9 O37 99.6(5) . . ?
O39 Mo9 O34 101.5(6) . . ?
O38 Mo9 O34 96.7(6) . . ?
O37 Mo9 O34 148.5(5) . . ?
O39 Mo9 O35 94.9(6) . . ?
O38 Mo9 O35 159.4(6) . . ?
O37 Mo9 O35 82.7(4) . . ?
O34 Mo9 O35 72.9(5) . . ?
O39 Mo9 O20 173.1(5) . . ?
O38 Mo9 O20 82.1(5) . . ?
O37 Mo9 O20 79.4(4) . . ?
O34 Mo9 O20 76.3(5) . . ?
O35 Mo9 O20 78.2(5) . . ?
O39 Mo9 K1 132.9(4) . . ?
O38 Mo9 K1 52.6(4) . . ?
O37 Mo9 K1 54.7(3) . . ?
O34 Mo9 K1 120.1(5) . . ?
O35 Mo9 K1 116.7(4) . . ?
O20 Mo9 K1 52.4(2) . . ?
O39 Mo9 K7' 40.5(5) . 6_557 ?
O38 Mo9 K7' 71.5(5) . 6_557 ?
O37 Mo9 K7' 83.5(5) . 6_557 ?
O34 Mo9 K7' 127.4(6) . 6_557 ?
O35 Mo9 K7' 129.0(5) . 6_557 ?
O20 Mo9 K7' 145.5(4) . 6_557 ?
K1 Mo9 K7' 93.5(3) . 6_557 ?
O39 Mo9 K5 30.4(4) . 1_455 ?
O38 Mo9 K5 108.8(4) . 1_455 ?
O37 Mo9 K5 127.1(3) . 1_455 ?
O34 Mo9 K5 71.1(5) . 1_455 ?
O35 Mo9 K5 85.1(4) . 1_455 ?
O20 Mo9 K5 146.6(2) . 1_455 ?
K1 Mo9 K5 157.06(8) . 1_455 ?
K7' Mo9 K5 65.7(3) 6_557 1_455 ?
O40 Mo10 O33 103.8(6) . . ?
O40 Mo10 O37 100.2(5) . . ?
O33 Mo10 O37 100.2(5) . . ?
O40 Mo10 O22 99.5(5) . . ?
O33 Mo10 O22 97.7(5) . . ?
O37 Mo10 O22 149.3(4) . . ?
O40 Mo10 O41 93.6(5) . . ?
O33 Mo10 O41 161.5(5) . . ?
O37 Mo10 O41 82.9(4) . . ?
O22 Mo10 O41 72.6(4) . . ?
O40 Mo10 O7 172.8(5) . . ?
O33 Mo10 O7 83.4(5) . . ?
O37 Mo10 O7 78.8(4) . . ?
O22 Mo10 O7 78.7(4) . . ?
O41 Mo10 O7 79.3(4) . . ?
O40 Mo10 K1 132.9(4) . . ?
O33 Mo10 K1 51.9(4) . . ?
O37 Mo10 K1 56.3(3) . . ?
O22 Mo10 K1 121.2(3) . . ?
O41 Mo10 K1 119.2(3) . . ?
O7 Mo10 K1 52.3(3) . . ?
O40 Mo10 K2 38.8(4) . 6_557 ?
O33 Mo10 K2 66.9(4) . 6_557 ?
O37 Mo10 K2 94.7(4) . 6_557 ?
O22 Mo10 K2 115.3(4) . 6_557 ?
O41 Mo10 K2 131.3(3) . 6_557 ?
O7 Mo10 K2 148.1(3) . 6_557 ?
K1 Mo10 K2 98.07(17) . 6_557 ?
O40 Mo10 K4 33.3(4) . 6_557 ?
O33 Mo10 K4 136.6(4) . 6_557 ?
O37 Mo10 K4 95.6(3) . 6_557 ?
O22 Mo10 K4 88.1(3) . 6_557 ?
O41 Mo10 K4 60.3(3) . 6_557 ?
O7 Mo10 K4 139.5(2) . 6_557 ?
K1 Mo10 K4 150.01(9) . 6_557 ?
K2 Mo10 K4 71.74(16) 6_557 6_557 ?
O20 Mo11 O20 100.6(7) 7_565 . ?
O20 Mo11 O10 101.7(5) 7_565 . ?
O20 Mo11 O10 101.7(5) . . ?
O20 Mo11 O28 96.0(4) 7_565 . ?
O20 Mo11 O28 96.0(4) . . ?
O10 Mo11 O28 151.9(6) . . ?
O20 Mo11 O27 88.6(4) 7_565 7_565 ?
O20 Mo11 O27 166.9(4) . 7_565 ?
O10 Mo11 O27 85.4(4) . 7_565 ?
O28 Mo11 O27 73.5(4) . 7_565 ?
O20 Mo11 O27 166.9(4) 7_565 . ?
O20 Mo11 O27 88.6(4) . . ?
O10 Mo11 O27 85.4(4) . . ?
O28 Mo11 O27 73.5(4) . . ?
O27 Mo11 O27 80.9(5) 7_565 . ?
O11 Mo12 O11 103.2(8) . 7_565 ?
O11 Mo12 O10 100.5(5) . . ?
O11 Mo12 O10 100.5(5) 7_565 . ?
O11 Mo12 O9 98.5(5) . . ?
O11 Mo12 O9 98.5(5) 7_565 . ?
O10 Mo12 O9 149.1(6) . . ?
O11 Mo12 O16 166.3(5) . 7_565 ?
O11 Mo12 O16 88.6(5) 7_565 7_565 ?
O10 Mo12 O16 84.0(4) . 7_565 ?
O9 Mo12 O16 72.4(4) . 7_565 ?
O11 Mo12 O16 88.6(5) . . ?
O11 Mo12 O16 166.3(5) 7_565 . ?
O10 Mo12 O16 84.0(4) . . ?
O9 Mo12 O16 72.4(4) . . ?
O16 Mo12 O16 78.9(5) 7_565 . ?
O4 V6 O5 111.1(7) . . ?
O4 V6 O3 109.5(4) . . ?
O5 V6 O3 109.7(4) . . ?
O4 V6 O3 109.5(5) . 7_565 ?
O5 V6 O3 109.7(4) . 7_565 ?
O3 V6 O3 107.2(6) . 7_565 ?
O4 V6 K5 45.9(5) . . ?
O5 V6 K5 157.1(5) . . ?
O3 V6 K5 83.1(4) . . ?
O3 V6 K5 83.1(4) 7_565 . ?
O4 V6 K4 43.6(3) . 7_565 ?
O5 V6 K4 86.1(4) . 7_565 ?
O3 V6 K4 153.1(4) . 7_565 ?
O3 V6 K4 86.5(3) 7_565 7_565 ?
K5 V6 K4 75.54(11) . 7_565 ?
O4 V6 K4 43.6(3) . . ?
O5 V6 K4 86.1(4) . . ?
O3 V6 K4 86.5(3) . . ?
O3 V6 K4 153.1(4) 7_565 . ?
K5 V6 K4 75.54(11) . . ?
K4 V6 K4 72.52(13) 7_565 . ?
O17 V7 O27 109.5(5) . . ?
O17 V7 O18 110.0(5) . . ?
O27 V7 O18 109.6(5) . . ?
O17 V7 O16 112.0(5) . . ?
O27 V7 O16 108.8(5) . . ?
O18 V7 O16 106.9(5) . . ?
O17 V7 K3 41.5(4) . . ?
O27 V7 K3 123.5(4) . . ?
O18 V7 K3 124.9(4) . . ?
O16 V7 K3 70.6(4) . . ?
O17 V7 K1 37.8(4) . . ?
O27 V7 K1 71.7(3) . . ?
O18 V7 K1 125.5(4) . . ?
O16 V7 K1 124.6(4) . . ?
K3 V7 K1 65.88(19) . . ?
O17 V7 K1 40.4(4) . 5_556 ?
O27 V7 K1 127.1(4) . 5_556 ?
O18 V7 K1 69.7(3) . 5_556 ?
O16 V7 K1 122.3(3) . 5_556 ?
K3 V7 K1 67.63(17) . 5_556 ?
K1 V7 K1 68.73(10) . 5_556 ?
O36 V8 O35 107.8(8) . . ?
O36 V8 O41 107.0(5) . . ?
O35 V8 O41 111.5(4) . . ?
O36 V8 O41 107.0(5) . 7_565 ?
O35 V8 O41 111.5(4) . 7_565 ?
O41 V8 O41 111.8(7) . 7_565 ?
O36 V8 K4 41.2(2) . 4_456 ?
O35 V8 K4 121.2(4) . 4_456 ?
O41 V8 K4 124.0(4) . 4_456 ?
O41 V8 K4 65.9(4) 7_565 4_456 ?
O36 V8 K4 41.2(2) . 6_557 ?
O35 V8 K4 121.2(4) . 6_557 ?
O41 V8 K4 65.9(4) . 6_557 ?
O41 V8 K4 124.0(4) 7_565 6_557 ?
K4 V8 K4 71.55(13) 4_456 6_557 ?
O13 Te1 O14 95.6(4) . 7_565 ?
O13 Te1 O14 95.6(4) . . ?
O14 Te1 O14 94.5(6) 7_565 . ?
O32 K1 O43 64.3(3) 5_556 5_556 ?
O32 K1 O17 157.7(3) 5_556 . ?
O43 K1 O17 95.9(3) 5_556 . ?
O32 K1 O7 116.2(3) 5_556 . ?
O43 K1 O7 176.6(3) 5_556 . ?
O17 K1 O7 84.1(3) . . ?
O32 K1 O33 68.3(3) 5_556 . ?
O43 K1 O33 126.1(3) 5_556 . ?
O17 K1 O33 122.7(4) . . ?
O7 K1 O33 56.2(3) . . ?
O32 K1 O17 88.2(3) 5_556 5_556 ?
O43 K1 O17 82.6(3) 5_556 5_556 ?
O17 K1 O17 78.6(3) . 5_556 ?
O7 K1 O17 100.7(3) . 5_556 ?
O33 K1 O17 71.5(3) . 5_556 ?
O32 K1 O20 112.3(3) 5_556 . ?
O43 K1 O20 117.0(3) 5_556 . ?
O17 K1 O20 85.3(3) . . ?
O7 K1 O20 59.6(3) . . ?
O33 K1 O20 103.4(3) . . ?
O17 K1 O20 156.0(3) 5_556 . ?
O32 K1 O38 61.2(3) 5_556 . ?
O43 K1 O38 76.6(3) 5_556 . ?
O17 K1 O38 126.9(4) . . ?
O7 K1 O38 100.6(3) . . ?
O33 K1 O38 101.9(4) . . ?
O17 K1 O38 148.2(3) 5_556 . ?
O20 K1 O38 55.3(3) . . ?
O32 K1 O51 105.2(6) 5_556 5_556 ?
O43 K1 O51 61.0(5) 5_556 5_556 ?
O17 K1 O51 70.7(6) . 5_556 ?
O7 K1 O51 116.0(5) . 5_556 ?
O33 K1 O51 159.9(6) . 5_556 ?
O17 K1 O51 128.2(6) 5_556 5_556 ?
O20 K1 O51 60.4(5) . 5_556 ?
O38 K1 O51 59.7(6) . 5_556 ?
O32 K1 O37 70.0(3) 5_556 . ?
O43 K1 O37 124.3(3) 5_556 . ?
O17 K1 O37 132.2(3) . . ?
O7 K1 O37 54.2(3) . . ?
O33 K1 O37 55.2(3) . . ?
O17 K1 O37 126.5(3) 5_556 . ?
O20 K1 O37 55.5(3) . . ?
O38 K1 O37 53.7(3) . . ?
O51 K1 O37 104.9(6) 5_556 . ?
O32 K1 Mo10 76.5(2) 5_556 . ?
O43 K1 Mo10 140.8(3) 5_556 . ?
O17 K1 Mo10 122.8(2) . . ?
O7 K1 Mo10 39.8(2) . . ?
O33 K1 Mo10 27.5(2) . . ?
O17 K1 Mo10 97.7(2) 5_556 . ?
O20 K1 Mo10 76.1(2) . . ?
O38 K1 Mo10 84.0(3) . . ?
O51 K1 Mo10 133.9(5) 5_556 . ?
O37 K1 Mo10 31.0(2) . . ?
O32 K1 Mo9 71.8(2) 5_556 . ?
O43 K1 Mo9 103.1(3) 5_556 . ?
O17 K1 Mo9 125.6(2) . . ?
O7 K1 Mo9 74.3(2) . . ?
O33 K1 Mo9 84.7(2) . . ?
O17 K1 Mo9 153.4(2) 5_556 . ?
O20 K1 Mo9 40.7(2) . . ?
O38 K1 Mo9 26.5(2) . . ?
O51 K1 Mo9 75.3(5) 5_556 . ?
O37 K1 Mo9 30.4(2) . . ?
Mo10 K1 Mo9 61.34(6) . . ?
O47 K2 O52 104.6(9) . . ?
O47 K2 O40 70.9(6) . 6_657 ?
O52 K2 O40 141.4(7) . 6_657 ?
O47 K2 O15 91.6(5) . 2 ?
O52 K2 O15 112.1(7) . 2 ?
O40 K2 O15 106.4(5) 6_657 2 ?
O47 K2 O46 87.4(5) . . ?
O52 K2 O46 71.3(7) . . ?
O40 K2 O46 70.2(4) 6_657 . ?
O15 K2 O46 176.6(6) 2 . ?
O47 K2 O8 139.3(6) . 2 ?
O52 K2 O8 78.6(7) . 2 ?
O40 K2 O8 130.5(6) 6_657 2 ?
O15 K2 O8 51.9(3) 2 2 ?
O46 K2 O8 130.1(5) . 2 ?
O47 K2 O48 166.6(7) . . ?
O52 K2 O48 86.4(7) . . ?
O40 K2 O48 95.8(5) 6_657 . ?
O15 K2 O48 91.2(5) 2 . ?
O46 K2 O48 89.1(5) . . ?
O8 K2 O48 49.5(4) 2 . ?
O47 K2 V1 120.7(5) . 2 ?
O52 K2 V1 106.0(7) . 2 ?
O40 K2 V1 108.8(4) 6_657 2 ?
O15 K2 V1 29.7(2) 2 2 ?
O46 K2 V1 150.6(5) . 2 ?
O8 K2 V1 29.0(2) 2 2 ?
O48 K2 V1 61.5(3) . 2 ?
O47 K2 Mo1 120.7(5) . 2 ?
O52 K2 Mo1 106.0(7) . 2 ?
O40 K2 Mo1 108.8(4) 6_657 2 ?
O15 K2 Mo1 29.7(2) 2 2 ?
O46 K2 Mo1 150.6(5) . 2 ?
O8 K2 Mo1 29.0(2) 2 2 ?
O48 K2 Mo1 61.5(3) . 2 ?
V1 K2 Mo1 0.00(7) 2 2 ?
O47 K2 K8 168.9(6) . . ?
O52 K2 K8 65.0(7) . . ?
O40 K2 K8 114.2(5) 6_657 . ?
O15 K2 K8 96.1(5) 2 . ?
O46 K2 K8 85.4(5) . . ?
O8 K2 K8 45.5(4) 2 . ?
O48 K2 K8 21.6(4) . . ?
V1 K2 K8 67.9(3) 2 . ?
Mo1 K2 K8 67.9(3) 2 . ?
O47 K2 Mo5 65.2(4) . 2 ?
O52 K2 Mo5 108.7(7) . 2 ?
O40 K2 Mo5 103.8(4) 6_657 2 ?
O15 K2 Mo5 27.8(2) 2 2 ?
O46 K2 Mo5 152.0(5) . 2 ?
O8 K2 Mo5 75.2(3) 2 2 ?
O48 K2 Mo5 118.8(4) . 2 ?
V1 K2 Mo5 57.33(15) 2 2 ?
Mo1 K2 Mo5 57.33(15) 2 2 ?
K8 K2 Mo5 120.7(4) . 2 ?
O47 K2 V5 65.2(4) . 2 ?
O52 K2 V5 108.7(7) . 2 ?
O40 K2 V5 103.8(4) 6_657 2 ?
O15 K2 V5 27.8(2) 2 2 ?
O46 K2 V5 152.0(5) . 2 ?
O8 K2 V5 75.2(3) 2 2 ?
O48 K2 V5 118.8(4) . 2 ?
V1 K2 V5 57.33(15) 2 2 ?
Mo1 K2 V5 57.33(15) 2 2 ?
K8 K2 V5 120.7(4) . 2 ?
Mo5 K2 V5 0.00(9) 2 2 ?
O46 K3 O11 123.8(5) 5_556 . ?
O46 K3 O51 110.5(7) 5_556 5_556 ?
O11 K3 O51 59.7(6) . 5_556 ?
O46 K3 O33 96.2(5) 5_556 5_556 ?
O11 K3 O33 122.2(5) . 5_556 ?
O51 K3 O33 145.4(7) 5_556 5_556 ?
O46 K3 O17 145.8(6) 5_556 . ?
O11 K3 O17 87.9(4) . . ?
O51 K3 O17 72.3(7) 5_556 . ?
O33 K3 O17 73.2(4) 5_556 . ?
O46 K3 O44 116.7(5) 5_556 . ?
O11 K3 O44 61.9(4) . . ?
O51 K3 O44 118.5(6) 5_556 . ?
O33 K3 O44 63.3(4) 5_556 . ?
O17 K3 O44 88.0(4) . . ?
O46 K3 O52 70.6(7) 5_556 5_556 ?
O11 K3 O52 63.2(6) . 5_556 ?
O51 K3 O52 107.8(8) 5_556 5_556 ?
O33 K3 O52 101.6(7) 5_556 5_556 ?
O17 K3 O52 142.7(7) . 5_556 ?
O44 K3 O52 58.4(6) . 5_556 ?
O46 K3 V7 166.8(5) 5_556 . ?
O11 K3 V7 69.2(3) . . ?
O51 K3 V7 73.2(6) 5_556 . ?
O33 K3 V7 76.1(3) 5_556 . ?
O17 K3 V7 21.8(2) . . ?
O44 K3 V7 69.7(3) . . ?
O52 K3 V7 121.1(6) 5_556 . ?
O46 K3 K1 115.7(5) 5_556 . ?
O11 K3 K1 95.1(3) . . ?
O51 K3 K1 45.6(6) 5_556 . ?
O33 K3 K1 103.3(4) 5_556 . ?
O17 K3 K1 41.2(3) . . ?
O44 K3 K1 126.9(3) . . ?
O52 K3 K1 153.4(6) 5_556 . ?
V7 K3 K1 57.24(15) . . ?
O46 K3 K1 110.0(4) 5_556 5_556 ?
O11 K3 K1 126.0(4) . 5_556 ?
O51 K3 K1 106.6(7) 5_556 5_556 ?
O33 K3 K1 41.3(3) 5_556 5_556 ?
O17 K3 K1 41.8(3) . 5_556 ?
O44 K3 K1 92.2(3) . 5_556 ?
O52 K3 K1 142.6(6) 5_556 5_556 ?
V7 K3 K1 57.15(14) . 5_556 ?
K1 K3 K1 62.16(16) . 5_556 ?
O46 K3 K8 76.9(4) 5_556 5_556 ?
O11 K3 K8 50.7(4) . 5_556 ?
O51 K3 K8 56.6(7) 5_556 5_556 ?
O33 K3 K8 155.5(5) 5_556 5_556 ?
O17 K3 K8 125.0(4) . 5_556 ?
O44 K3 K8 98.5(4) . 5_556 ?
O52 K3 K8 54.0(6) 5_556 5_556 ?
V7 K3 K8 114.5(3) . 5_556 ?
K1 K3 K8 100.8(3) . 5_556 ?
K1 K3 K8 162.9(4) 5_556 5_556 ?
O46 K3 K2 39.6(4) 5_556 5_556 ?
O11 K3 K2 86.2(3) . 5_556 ?
O51 K3 K2 104.2(7) 5_556 5_556 ?
O33 K3 K2 110.4(4) 5_556 5_556 ?
O17 K3 K2 174.1(4) . 5_556 ?
O44 K3 K2 89.6(4) . 5_556 ?
O52 K3 K2 33.1(6) 5_556 5_556 ?
V7 K3 K2 153.2(3) . 5_556 ?
K1 K3 K2 139.0(3) . 5_556 ?
K1 K3 K2 143.7(3) 5_556 5_556 ?
K8 K3 K2 50.2(3) 5_556 5_556 ?
O40 K4 O42 74.8(4) 6_657 . ?
O40 K4 O36 91.7(4) 6_657 6_657 ?
O42 K4 O36 71.8(4) . 6_657 ?
O40 K4 O4 145.2(4) 6_657 . ?
O42 K4 O4 125.7(4) . . ?
O36 K4 O4 72.6(3) 6_657 . ?
O40 K4 O23 75.8(4) 6_657 6_657 ?
O42 K4 O23 144.6(4) . 6_657 ?
O36 K4 O23 89.8(4) 6_657 6_657 ?
O4 K4 O23 73.3(4) . 6_657 ?
O40 K4 O46 73.3(4) 6_657 . ?
O42 K4 O46 65.5(4) . . ?
O36 K4 O46 137.1(4) 6_657 . ?
O4 K4 O46 138.4(4) . . ?
O23 K4 O46 123.0(4) 6_657 . ?
O40 K4 O1 102.4(3) 6_657 . ?
O42 K4 O1 133.9(4) . . ?
O36 K4 O1 153.0(4) 6_657 . ?
O4 K4 O1 82.9(3) . . ?
O23 K4 O1 72.0(3) 6_657 . ?
O46 K4 O1 69.6(4) . . ?
O40 K4 O6 128.6(3) 6_657 . ?
O42 K4 O6 56.5(3) . . ?
O36 K4 O6 88.3(4) 6_657 . ?
O4 K4 O6 82.9(4) . . ?
O23 K4 O6 155.6(3) 6_657 . ?
O46 K4 O6 72.4(4) . . ?
O1 K4 O6 100.1(3) . . ?
O40 K4 O19 133.5(3) 6_657 . ?
O42 K4 O19 97.9(3) . . ?
O36 K4 O19 130.4(3) 6_657 . ?
O4 K4 O19 76.1(3) . . ?
O23 K4 O19 116.7(3) 6_657 . ?
O46 K4 O19 62.4(4) . . ?
O1 K4 O19 50.1(3) . . ?
O6 K4 O19 50.1(3) . . ?
O40 K4 V6 163.0(3) 6_657 . ?
O42 K4 V6 121.9(3) . . ?
O36 K4 V6 91.0(3) 6_657 . ?
O4 K4 V6 23.5(3) . . ?
O23 K4 V6 87.4(3) 6_657 . ?
O46 K4 V6 115.0(3) . . ?
O1 K4 V6 69.0(2) . . ?
O6 K4 V6 68.2(2) . . ?
O19 K4 V6 52.61(17) . . ?
O40 K4 V8 73.4(3) 6_657 6_657 ?
O42 K4 V8 79.9(3) . 6_657 ?
O36 K4 V8 22.5(3) 6_657 6_657 ?
O4 K4 V8 82.6(3) . 6_657 ?
O23 K4 V8 73.1(3) 6_657 6_657 ?
O46 K4 V8 136.9(3) . 6_657 ?
O1 K4 V8 144.7(3) . 6_657 ?
O6 K4 V8 109.8(2) . 6_657 ?
O19 K4 V8 151.9(2) . 6_657 ?
V6 K4 V8 104.69(11) . 6_657 ?
O40 K4 Mo6 139.9(3) 6_657 . ?
O42 K4 Mo6 77.0(2) . . ?
O36 K4 Mo6 105.9(3) 6_657 . ?
O4 K4 Mo6 74.9(3) . . ?
O23 K4 Mo6 138.1(3) 6_657 . ?
O46 K4 Mo6 69.3(3) . . ?
O1 K4 Mo6 77.7(2) . . ?
O6 K4 Mo6 22.99(19) . . ?
O19 K4 Mo6 27.62(16) . . ?
V6 K4 Mo6 54.55(7) . . ?
V8 K4 Mo6 128.41(11) 6_657 . ?
O39 K5 O39 76.7(5) 7_665 1_655 ?
O39 K5 O4 141.7(3) 7_665 . ?
O39 K5 O4 141.7(3) 1_655 . ?
O39 K5 O23 135.2(4) 7_665 6_657 ?
O39 K5 O23 76.2(3) 1_655 6_657 ?
O4 K5 O23 73.2(3) . 6_657 ?
O39 K5 O23 76.2(3) 7_665 4_556 ?
O39 K5 O23 135.2(4) 1_655 4_556 ?
O4 K5 O23 73.2(3) . 4_556 ?
O23 K5 O23 99.8(5) 6_657 4_556 ?
O39 K5 O31 63.0(3) 7_665 7_565 ?
O39 K5 O31 122.7(4) 1_655 7_565 ?
O4 K5 O31 86.1(3) . 7_565 ?
O23 K5 O31 159.4(4) 6_657 7_565 ?
O23 K5 O31 73.1(3) 4_556 7_565 ?
O39 K5 O31 122.7(4) 7_665 . ?
O39 K5 O31 63.0(3) 1_655 . ?
O4 K5 O31 86.1(3) . . ?
O23 K5 O31 73.1(3) 6_657 . ?
O23 K5 O31 159.4(4) 4_556 . ?
O31 K5 O31 106.5(4) 7_565 . ?
O39 K5 O30 98.5(4) 7_665 . ?
O39 K5 O30 98.5(4) 1_655 . ?
O4 K5 O30 77.9(4) . . ?
O23 K5 O30 120.2(3) 6_657 . ?
O23 K5 O30 120.2(3) 4_556 . ?
O31 K5 O30 53.5(2) 7_565 . ?
O31 K5 O30 53.5(2) . . ?
O39 K5 O12 89.3(4) 7_665 6_657 ?
O39 K5 O12 89.3(4) 1_655 6_657 ?
O4 K5 O12 92.0(4) . 6_657 ?
O23 K5 O12 55.6(3) 6_657 6_657 ?
O23 K5 O12 55.6(3) 4_556 6_657 ?
O31 K5 O12 126.6(2) 7_565 6_657 ?
O31 K5 O12 126.6(2) . 6_657 ?
O30 K5 O12 170.0(5) . 6_657 ?
O39 K5 Mo8 72.5(3) 7_665 4_556 ?
O39 K5 Mo8 109.7(3) 1_655 4_556 ?
O4 K5 Mo8 89.6(3) . 4_556 ?
O23 K5 Mo8 84.1(3) 6_657 4_556 ?
O23 K5 Mo8 27.3(2) 4_556 4_556 ?
O31 K5 Mo8 95.6(2) 7_565 4_556 ?
O31 K5 Mo8 157.1(2) . 4_556 ?
O30 K5 Mo8 146.90(12) . 4_556 ?
O12 K5 Mo8 31.00(5) 6_657 4_556 ?
O39 K5 Mo8 109.7(3) 7_665 6_657 ?
O39 K5 Mo8 72.5(3) 1_655 6_657 ?
O4 K5 Mo8 89.6(3) . 6_657 ?
O23 K5 Mo8 27.3(2) 6_657 6_657 ?
O23 K5 Mo8 84.1(3) 4_556 6_657 ?
O31 K5 Mo8 157.1(2) 7_565 6_657 ?
O31 K5 Mo8 95.6(2) . 6_657 ?
O30 K5 Mo8 146.89(12) . 6_657 ?
O12 K5 Mo8 31.00(5) 6_657 6_657 ?
Mo8 K5 Mo8 61.83(9) 4_556 6_657 ?
O39 K5 Mo2 118.4(3) 7_665 . ?
O39 K5 Mo2 82.5(3) 1_655 . ?
O4 K5 Mo2 76.3(3) . . ?
O23 K5 Mo2 92.4(2) 6_657 . ?
O23 K5 Mo2 142.1(3) 4_556 . ?
O31 K5 Mo2 82.9(2) 7_565 . ?
O31 K5 Mo2 25.0(2) . . ?
O30 K5 Mo2 29.44(6) . . ?
O12 K5 Mo2 147.94(15) 6_657 . ?
Mo8 K5 Mo2 165.87(17) 4_556 . ?
Mo8 K5 Mo2 117.91(5) 6_657 . ?
O57 K6 O50 109(2) . . ?
O57 K6 O51 135(2) . . ?
O50 K6 O51 75.2(10) . . ?
O57 K6 O53 13(2) . 2_554 ?
O50 K6 O53 101.6(13) . 2_554 ?
O51 K6 O53 145.3(12) . 2_554 ?
O57 K6 O38 85(2) . 5_556 ?
O50 K6 O38 139.4(10) . 5_556 ?
O51 K6 O38 68.7(7) . 5_556 ?
O53 K6 O38 97.7(10) 2_554 5_556 ?
O57 K6 O29 73(2) . 5_656 ?
O50 K6 O29 130.1(9) . 5_656 ?
O51 K6 O29 139.3(8) . 5_656 ?
O53 K6 O29 68.9(10) 2_554 5_656 ?
O38 K6 O29 90.1(5) 5_556 5_656 ?
O57 K6 O21 103(2) . 5_656 ?
O50 K6 O21 73.6(8) . 5_656 ?
O51 K6 O21 120.6(8) . 5_656 ?
O53 K6 O21 90.2(10) 2_554 5_656 ?
O38 K6 O21 141.9(6) 5_556 5_656 ?
O29 K6 O21 58.2(4) 5_656 5_656 ?
O57 K6 O43 76(2) . . ?
O50 K6 O43 68.5(8) . . ?
O51 K6 O43 64.0(7) . . ?
O53 K6 O43 82.5(10) 2_554 . ?
O38 K6 O43 79.3(4) 5_556 . ?
O29 K6 O43 147.9(6) 5_656 . ?
O21 K6 O43 138.8(5) 5_656 . ?
O57 K6 O54 131(2) . . ?
O50 K6 O54 115.7(11) . . ?
O51 K6 O54 75.7(9) . . ?
O53 K6 O54 132.4(11) 2_554 . ?
O38 K6 O54 72.8(6) 5_556 . ?
O29 K6 O54 64.7(6) 5_656 . ?
O21 K6 O54 74.4(6) 5_656 . ?
O43 K6 O54 137.2(7) . . ?
O57 K6 K7 54(2) . 6_657 ?
O50 K6 K7 64.9(8) . 6_657 ?
O51 K6 K7 137.2(7) . 6_657 ?
O53 K6 K7 41.5(9) 2_554 6_657 ?
O38 K6 K7 138.7(6) 5_556 6_657 ?
O29 K6 K7 81.4(4) 5_656 6_657 ?
O21 K6 K7 62.5(4) 5_656 6_657 ?
O43 K6 K7 86.8(4) . 6_657 ?
O54 K6 K7 135.0(6) . 6_657 ?
O57 K6 Mo3 90(2) . 5_656 ?
O50 K6 Mo3 98.4(8) . 5_656 ?
O51 K6 Mo3 134.7(8) . 5_656 ?
O53 K6 Mo3 79.9(10) 2_554 5_656 ?
O38 K6 Mo3 120.1(5) 5_556 5_656 ?
O29 K6 Mo3 32.8(2) 5_656 5_656 ?
O21 K6 Mo3 25.3(2) 5_656 5_656 ?
O43 K6 Mo3 155.3(5) . 5_656 ?
O54 K6 Mo3 67.0(6) . 5_656 ?
K7 K6 Mo3 68.5(3) 6_657 5_656 ?
O57 K6 V3 90(2) . 5_656 ?
O50 K6 V3 98.4(8) . 5_656 ?
O51 K6 V3 134.7(8) . 5_656 ?
O53 K6 V3 79.9(10) 2_554 5_656 ?
O38 K6 V3 120.1(5) 5_556 5_656 ?
O29 K6 V3 32.8(2) 5_656 5_656 ?
O21 K6 V3 25.3(2) 5_656 5_656 ?
O43 K6 V3 155.3(5) . 5_656 ?
O54 K6 V3 67.0(6) . 5_656 ?
K7 K6 V3 68.5(3) 6_657 5_656 ?
Mo3 K6 V3 0.00(8) 5_656 5_656 ?
K7' K7 O53 113.0(17) . 5_557 ?
K7' K7 O47 19.5(13) . . ?
O53 K7 O47 120.7(12) 5_557 . ?
K7' K7 O49 93.9(14) . 6_557 ?
O53 K7 O49 143.6(13) 5_557 6_557 ?
O47 K7 O49 78.4(8) . 6_557 ?
K7' K7 O1 131.4(15) . 6_557 ?
O53 K7 O1 80.2(11) 5_557 6_557 ?
O47 K7 O1 145.9(7) . 6_557 ?
O49 K7 O1 100.7(7) 6_557 6_557 ?
K7' K7 O31 76.8(14) . 6_557 ?
O53 K7 O31 71.6(11) 5_557 6_557 ?
O47 K7 O31 96.2(7) . 6_557 ?
O49 K7 O31 141.3(6) 6_557 6_557 ?
O1 K7 O31 63.1(4) 6_557 6_557 ?
K7' K7 O26 78.5(13) . 2 ?
O53 K7 O26 74.4(11) 5_557 2 ?
O47 K7 O26 66.6(5) . 2 ?
O49 K7 O26 88.2(6) 6_557 2 ?
O1 K7 O26 147.3(6) 6_557 2 ?
O31 K7 O26 125.1(5) 6_557 2 ?
K7' K7 O57 138.4(17) . 6_557 ?
O53 K7 O57 27.4(13) 5_557 6_557 ?
O47 K7 O57 139.7(11) . 6_557 ?
O49 K7 O57 118.2(12) 6_557 6_557 ?
O1 K7 O57 71.1(10) 6_557 6_557 ?
O31 K7 O57 90.8(10) 6_557 6_557 ?
O26 K7 O57 76.9(10) 2 6_557 ?
K7' K7 O23 71.9(14) . . ?
O53 K7 O23 137.6(11) 5_557 . ?
O47 K7 O23 78.5(5) . . ?
O49 K7 O23 72.7(5) 6_557 . ?
O1 K7 O23 69.0(4) 6_557 . ?
O31 K7 O23 68.8(4) 6_557 . ?
O26 K7 O23 143.1(5) 2 . ?
O57 K7 O23 139.9(10) 6_557 . ?
K7' K7 O50 165.9(15) . 6_557 ?
O53 K7 O50 79.6(12) 5_557 6_557 ?
O47 K7 O50 148.0(8) . 6_557 ?
O49 K7 O50 72.1(8) 6_557 6_557 ?
O1 K7 O50 54.7(6) 6_557 6_557 ?
O31 K7 O50 114.5(6) 6_557 6_557 ?
O26 K7 O50 99.9(7) 2 6_557 ?
O57 K7 O50 52.9(11) 6_557 6_557 ?
O23 K7 O50 103.6(6) . 6_557 ?
K7' K7 K6 152.3(14) . 6_557 ?
O53 K7 K6 47.6(11) 5_557 6_557 ?
O47 K7 K6 143.3(6) . 6_557 ?
O49 K7 K6 97.8(7) 6_557 6_557 ?
O1 K7 K6 70.7(4) 6_557 6_557 ?
O31 K7 K6 107.8(4) 6_557 6_557 ?
O26 K7 K6 76.9(4) 2 6_557 ?
O57 K7 K6 20.5(9) 6_557 6_557 ?
O23 K7 K6 135.7(4) . 6_557 ?
O50 K7 K6 35.3(5) 6_557 6_557 ?
K7' K7 Mo7 133.7(14) . 6_557 ?
O53 K7 Mo7 62.9(11) 5_557 6_557 ?
O47 K7 Mo7 152.5(7) . 6_557 ?
O49 K7 Mo7 115.5(7) 6_557 6_557 ?
O1 K7 Mo7 17.4(2) 6_557 6_557 ?
O31 K7 Mo7 57.7(3) 6_557 6_557 ?
O26 K7 Mo7 133.7(4) 2 6_557 ?
O57 K7 Mo7 56.9(9) 6_557 6_557 ?
O23 K7 Mo7 83.2(3) . 6_557 ?
O50 K7 Mo7 56.8(5) 6_557 6_557 ?
K6 K7 Mo7 61.6(3) 6_557 6_557 ?
K7 K7' O47 147(2) . . ?
K7 K7' O31 81.1(14) . 6_557 ?
O47 K7' O31 131.9(15) . 6_557 ?
K7 K7' O49 63.7(13) . 6_557 ?
O47 K7' O49 88.9(13) . 6_557 ?
O31 K7' O49 129.0(11) 6_557 6_557 ?
K7 K7' O26 80.4(13) . 2 ?
O47 K7' O26 78.3(11) . 2 ?
O31 K7' O26 127.5(8) 6_557 2 ?
O49 K7' O26 83.5(7) 6_557 2 ?
K7 K7' O39 140.9(17) . 6_657 ?
O47 K7' O39 71.1(12) . 6_657 ?
O31 K7' O39 61.7(5) 6_557 6_657 ?
O49 K7' O39 131.5(9) 6_557 6_657 ?
O26 K7' O39 131.2(9) 2 6_657 ?
K7 K7' O53 47.5(14) . 5_557 ?
O47 K7' O53 138.9(16) . 5_557 ?
O31 K7' O53 64.3(10) 6_557 5_557 ?
O49 K7' O53 107.4(12) 6_557 5_557 ?
O26 K7' O53 66.9(10) 2 5_557 ?
O39 K7' O53 116.8(11) 6_657 5_557 ?
K7 K7' O23 88.5(14) . . ?
O47 K7' O23 100.7(12) . . ?
O31 K7' O23 71.6(6) 6_557 . ?
O49 K7' O23 71.7(6) 6_557 . ?
O26 K7' O23 155.2(9) 2 . ?
O39 K7' O23 69.5(6) 6_657 . ?
O53 K7' O23 120.1(12) 5_557 . ?
K7 K7' K2 117.7(15) . . ?
O47 K7' K2 29.4(10) . . ?
O31 K7' K2 161.0(9) 6_557 . ?
O49 K7' K2 66.6(7) 6_557 . ?
O26 K7' K2 58.7(5) 2 . ?
O39 K7' K2 100.3(7) 6_657 . ?
O53 K7' K2 125.6(11) 5_557 . ?
O23 K7' K2 109.2(7) . . ?
K7 K7' V5 100.6(14) . 2 ?
O47 K7' V5 67.1(10) . 2 ?
O31 K7' V5 118.0(7) 6_557 2 ?
O49 K7' V5 104.4(7) 6_557 2 ?
O26 K7' V5 24.3(3) 2 2 ?
O39 K7' V5 107.1(7) 6_657 2 ?
O53 K7' V5 72.4(9) 5_557 2 ?
O23 K7' V5 167.5(8) . 2 ?
K2 K7' V5 59.0(4) . 2 ?
K7 K7' Mo5 100.6(14) . 2 ?
O47 K7' Mo5 67.1(10) . 2 ?
O31 K7' Mo5 118.0(7) 6_557 2 ?
O49 K7' Mo5 104.4(7) 6_557 2 ?
O26 K7' Mo5 24.3(3) 2 2 ?
O39 K7' Mo5 107.1(7) 6_657 2 ?
O53 K7' Mo5 72.4(9) 5_557 2 ?
O23 K7' Mo5 167.5(8) . 2 ?
K2 K7' Mo5 59.0(4) . 2 ?
V5 K7' Mo5 0.00(6) 2 2 ?
K7 K7' Mo8 106.2(14) . . ?
O47 K7' Mo8 77.2(10) . . ?
O31 K7' Mo8 90.3(6) 6_557 . ?
O49 K7' Mo8 67.7(5) 6_557 . ?
O26 K7' Mo8 142.1(7) 2 . ?
O39 K7' Mo8 65.0(5) 6_657 . ?
O53 K7' Mo8 143.8(11) 5_557 . ?
O23 K7' Mo8 23.8(3) . . ?
K2 K7' Mo8 86.7(5) . . ?
V5 K7' Mo8 143.7(7) 2 . ?
Mo5 K7' Mo8 143.7(7) 2 . ?
O56 K8 O48 156(2) . . ?
O56 K8 O56' 41(2) . . ?
O48 K8 O56' 127.0(19) . . ?
O56 K8 O56 30.6(18) . 7 ?
O48 K8 O56 152.2(16) . 7 ?
O56' K8 O56 29.1(15) . 7 ?
O56 K8 O8 134(2) . 2 ?
O48 K8 O8 67.9(9) . 2 ?
O56' K8 O8 117.4(14) . 2 ?
O56 K8 O8 107.2(11) 7 2 ?
O56 K8 O50 97(2) . . ?
O48 K8 O50 67.6(10) . . ?
O56' K8 O50 115.3(15) . . ?
O56 K8 O50 127.4(12) 7 . ?
O8 K8 O50 124.6(9) 2 . ?
O56 K8 O55 99(2) . 2 ?
O48 K8 O55 78.0(10) . 2 ?
O56' K8 O55 59.0(15) . 2 ?
O56 K8 O55 74.8(11) 7 2 ?
O8 K8 O55 70.2(7) 2 2 ?
O50 K8 O55 128.3(9) . 2 ?
O56 K8 O21 94(2) . 5_656 ?
O48 K8 O21 62.1(9) . 5_656 ?
O56' K8 O21 73.2(14) . 5_656 ?
O56 K8 O21 101.8(11) 7 5_656 ?
O8 K8 O21 119.4(7) 2 5_656 ?
O50 K8 O21 62.2(7) . 5_656 ?
O55 K8 O21 68.0(6) 2 5_656 ?
O56 K8 O45 83.5(19) . 2 ?
O48 K8 O45 120.8(11) . 2 ?
O56' K8 O45 94.5(14) . 2 ?
O56 K8 O45 67.8(10) 7 2 ?
O8 K8 O45 55.1(5) 2 2 ?
O50 K8 O45 135.0(9) . 2 ?
O55 K8 O45 95.4(7) 2 2 ?
O21 K8 O45 162.7(8) 5_656 2 ?
O56 K8 K8 55.4(19) . 7 ?
O48 K8 K8 132.9(9) . 7 ?
O56' K8 K8 38.1(12) . 7 ?
O56 K8 K8 24.8(9) 7 7 ?
O8 K8 K8 84.4(5) 2 7 ?
O50 K8 K8 151.0(7) . 7 ?
O55 K8 K8 56.5(5) 2 7 ?
O21 K8 K8 105.8(4) 5_656 7 ?
O45 K8 K8 58.9(4) 2 7 ?
O56 K8 K6 69.6(19) . . ?
O48 K8 K6 88.8(9) . . ?
O56' K8 K6 80.6(13) . . ?
O56 K8 K6 96.0(10) 7 . ?
O8 K8 K6 156.0(7) 2 . ?
O50 K8 K6 34.6(6) . . ?
O55 K8 K6 111.7(7) 2 . ?
O21 K8 K6 47.6(4) 5_656 . ?
O45 K8 K6 143.9(7) 2 . ?
K8 K8 K6 117.1(3) 7 . ?
O56 K8 Mo4 105.4(19) . 2 ?
O48 K8 Mo4 98.0(9) . 2 ?
O56' K8 Mo4 103.0(13) . 2 ?
O56 K8 Mo4 82.7(10) 7 2 ?
O8 K8 Mo4 30.5(3) 2 2 ?
O50 K8 Mo4 140.3(8) . 2 ?
O55 K8 Mo4 79.9(6) 2 2 ?
O21 K8 Mo4 144.7(7) 5_656 2 ?
O45 K8 Mo4 25.1(3) 2 2 ?
K8 K8 Mo4 65.0(3) 7 2 ?
K6 K8 Mo4 167.6(6) . 2 ?
Mo7 O1 K7 133.6(6) . 6_657 ?
Mo7 O1 K4 115.1(5) . . ?
K7 O1 K4 110.4(4) 6_657 . ?
Mo7 O2 Mo5 108.9(5) . . ?
Mo7 O2 Mo2 108.0(4) . . ?
Mo5 O2 Mo2 113.2(5) . . ?
V6 O3 Mo2 130.4(6) . . ?
V6 O3 Mo7 128.5(5) . . ?
Mo2 O3 Mo7 97.6(4) . . ?
V6 O4 K4 113.0(4) . 7_565 ?
V6 O4 K4 113.0(4) . . ?
K4 O4 K4 104.4(5) 7_565 . ?
V6 O4 K5 109.6(7) . . ?
K4 O4 K5 108.3(3) 7_565 . ?
K4 O4 K5 108.3(3) . . ?
V6 O5 Mo6 130.3(3) . . ?
V6 O5 Mo6 130.3(3) . 7_565 ?
Mo6 O5 Mo6 96.5(5) . 7_565 ?
Mo6 O6 Mo8 138.1(5) . . ?
Mo6 O6 K4 113.6(5) . . ?
Mo8 O6 K4 97.0(3) . . ?
Mo6 O7 Mo10 135.1(5) . . ?
Mo6 O7 K1 136.6(5) . . ?
Mo10 O7 K1 87.8(3) . . ?
Mo1 O8 Mo4 120.9(6) . . ?
Mo1 O8 K8 133.0(7) . 2_554 ?
Mo4 O8 K8 103.7(6) . 2_554 ?
Mo1 O8 K2 91.3(5) . 2_554 ?
Mo4 O8 K2 115.6(5) . 2_554 ?
K8 O8 K2 81.5(5) 2_554 2_554 ?
Mo12 O9 V1 108.3(5) . 7_565 ?
Mo12 O9 Mo1 108.3(5) . 7_565 ?
V1 O9 Mo1 0.00(12) 7_565 7_565 ?
Mo12 O9 Mo1 108.3(5) . . ?
V1 O9 Mo1 113.9(8) 7_565 . ?
Mo1 O9 Mo1 113.9(8) 7_565 . ?
Mo11 O10 Mo12 163.9(9) . . ?
Mo12 O11 K3 136.1(6) . . ?
Mo8 O12 Mo8 168.3(10) . 7_565 ?
Mo8 O12 K5 94.2(4) . 6_557 ?
Mo8 O12 K5 94.2(4) 7_565 6_557 ?
Te1 O13 V1 119.3(4) . 7_565 ?
Te1 O13 Mo1 119.3(4) . 7_565 ?
V1 O13 Mo1 0.00(13) 7_565 7_565 ?
Te1 O13 Mo1 119.3(4) . . ?
V1 O13 Mo1 97.8(6) 7_565 . ?
Mo1 O13 Mo1 97.8(6) 7_565 . ?
Te1 O13 Mo4 132.7(8) . . ?
V1 O13 Mo4 89.5(4) 7_565 . ?
Mo1 O13 Mo4 89.5(4) 7_565 . ?
Mo1 O13 Mo4 89.5(4) . . ?
Te1 O14 Mo2 118.9(4) . . ?
Te1 O14 Mo5 118.7(5) . . ?
Mo2 O14 Mo5 96.1(4) . . ?
Te1 O14 Mo3 133.4(5) . . ?
Mo2 O14 Mo3 90.9(4) . . ?
Mo5 O14 Mo3 89.8(3) . . ?
Mo1 O15 Mo5 161.9(6) . . ?
Mo1 O15 K2 93.8(4) . 2_554 ?
Mo5 O15 K2 102.5(5) . 2_554 ?
V7 O16 Mo1 129.5(6) . . ?
V7 O16 Mo12 130.3(5) . . ?
Mo1 O16 Mo12 97.6(4) . . ?
V7 O17 K1 121.6(5) . . ?
V7 O17 K3 116.8(6) . . ?
K1 O17 K3 96.2(4) . . ?
V7 O17 K1 118.7(6) . 5_556 ?
K1 O17 K1 101.4(3) . 5_556 ?
K3 O17 K1 97.4(4) . 5_556 ?
V7 O18 Mo5 131.0(5) . . ?
V7 O18 Mo7 128.5(5) . . ?
Mo5 O18 Mo7 96.7(4) . . ?
Mo6 O19 Mo7 166.9(6) . . ?
Mo6 O19 K4 93.4(3) . . ?
Mo7 O19 K4 93.3(3) . . ?
Mo11 O20 Mo9 136.3(6) . . ?
Mo11 O20 K1 135.6(5) . . ?
Mo9 O20 K1 86.9(3) . . ?
Mo3 O21 K6 107.8(6) . 5_656 ?
Mo3 O21 K8 141.6(7) . 5_656 ?
K6 O21 K8 81.3(6) 5_656 5_656 ?
Mo8 O22 Mo10 115.6(5) . . ?
Mo8 O23 K5 102.6(5) . 6_557 ?
Mo8 O23 K4 121.6(6) . 6_557 ?
K5 O23 K4 104.9(4) 6_557 6_557 ?
Mo8 O23 K7' 109.5(7) . . ?
K5 O23 K7' 94.7(5) 6_557 . ?
K4 O23 K7' 118.2(6) 6_557 . ?
Mo8 O23 K7 123.6(5) . . ?
K5 O23 K7 103.0(4) 6_557 . ?
K4 O23 K7 98.7(4) 6_557 . ?
K7' O23 K7 19.7(4) . . ?
Mo3 O24 Mo4 147.5(7) . . ?
Mo3 O25 V3 146.5(9) . 7_565 ?
Mo3 O25 Mo3 146.5(9) . 7_565 ?
V3 O25 Mo3 0.00(18) 7_565 7_565 ?
Mo5 O26 Mo3 119.8(6) . . ?
Mo5 O26 K7' 111.3(7) . 2_554 ?
Mo3 O26 K7' 128.6(7) . 2_554 ?
Mo5 O26 K7 128.1(6) . 2_554 ?
Mo3 O26 K7 109.4(5) . 2_554 ?
K7' O26 K7 21.1(5) 2_554 2_554 ?
V7 O27 Mo6 130.2(5) . . ?
V7 O27 Mo11 131.4(5) . . ?
Mo6 O27 Mo11 96.7(4) . . ?
Mo6 O28 Mo6 109.8(6) 7_565 . ?
Mo6 O28 Mo11 110.9(4) 7_565 . ?
Mo6 O28 Mo11 110.9(4) . . ?
Mo2 O29 Mo3 119.7(5) . . ?
Mo2 O29 K6 141.6(6) . 5_656 ?
Mo3 O29 K6 98.6(4) . 5_656 ?
Mo2 O30 V2 159.9(9) . 7_565 ?
Mo2 O30 Mo2 159.9(9) . 7_565 ?
V2 O30 Mo2 0.00(17) 7_565 7_565 ?
Mo2 O30 K5 97.5(5) . . ?
V2 O30 K5 97.5(5) 7_565 . ?
Mo2 O30 K5 97.5(5) 7_565 . ?
Mo2 O31 K7' 157.3(8) . 6_657 ?
Mo2 O31 K7 138.6(6) . 6_657 ?
K7' O31 K7 22.1(5) 6_657 6_657 ?
Mo2 O31 K5 103.7(5) . . ?
K7' O31 K5 98.5(6) 6_657 . ?
K7 O31 K5 110.7(4) 6_657 . ?
Mo5 O32 K1 129.5(6) . 5_556 ?
Mo10 O33 K3 125.7(6) . 5_556 ?
Mo10 O33 K1 100.6(5) . . ?
K3 O33 K1 98.4(4) 5_556 . ?
Mo9 O34 Mo9 115.5(8) 7_565 . ?
V8 O35 Mo9 131.2(3) . . ?
V8 O35 Mo9 131.2(3) . 7_565 ?
Mo9 O35 Mo9 95.6(6) . 7_565 ?
V8 O36 K4 116.3(4) . 4_456 ?
V8 O36 K4 116.3(4) . 6_557 ?
K4 O36 K4 105.5(5) 4_456 6_557 ?
Mo10 O37 Mo9 171.0(6) . . ?
Mo10 O37 K1 92.6(4) . . ?
Mo9 O37 K1 94.9(4) . . ?
Mo9 O38 K6 153.6(7) . 5_556 ?
Mo9 O38 K1 100.9(5) . . ?
K6 O38 K1 98.3(5) 5_556 . ?
Mo9 O39 K5 131.5(6) . 1_455 ?
Mo9 O39 K7' 117.9(7) . 6_557 ?
K5 O39 K7' 100.3(6) 1_455 6_557 ?
Mo10 O40 K4 126.6(6) . 6_557 ?
Mo10 O40 K2 118.9(6) . 6_557 ?
K4 O40 K2 113.8(5) 6_557 6_557 ?
V8 O41 Mo8 131.5(6) . . ?
V8 O41 Mo10 131.2(6) . . ?
Mo8 O41 Mo10 96.5(4) . . ?
Mo8 O42 K4 123.4(6) . . ?
Mo7 O43 K1 138.3(6) . 5_556 ?
Mo7 O43 K6 115.8(6) . . ?
K1 O43 K6 97.3(4) 5_556 . ?
Mo1 O44 K3 124.5(6) . . ?
Mo4 O45 K8 101.8(8) . 2_554 ?
Mo4 O45 K8 101.8(8) . 8_665 ?
K8 O45 K8 62.2(8) 2_554 8_665 ?
K3 O46 K4 151.2(7) 5_556 . ?
K3 O46 K2 104.7(5) 5_556 . ?
K4 O46 K2 102.5(5) . . ?
K7' O47 K7 13.6(9) . . ?
K7' O47 K2 133.9(14) . . ?
K7 O47 K2 120.3(9) . . ?
K8 O48 K2 107.7(11) . . ?
K7 O49 K7' 22.4(5) 6_657 6_657 ?
K6 O50 K8 95.8(11) . . ?
K6 O50 K7 79.8(9) . 6_657 ?
K8 O50 K7 119.8(10) . 6_657 ?
K6 O51 K3 117.2(10) . 5_556 ?
K6 O51 K1 98.9(8) . 5_556 ?
K3 O51 K1 92.3(9) 5_556 5_556 ?
K2 O52 K3 109.1(10) . 5_556 ?
O57 O53 K7 102(3) 2 5_557 ?
O57 O53 K6 12(2) 2 2 ?
K7 O53 K6 90.8(14) 5_557 2 ?
O57 O53 K7' 120(3) 2 5_557 ?
K7 O53 K7' 19.6(6) 5_557 5_557 ?
K6 O53 K7' 108.7(14) 2 5_557 ?
K6 O54 K6 171.6(11) 7 . ?
K8 O55 K8 66.9(9) 8_665 2_554 ?
O56' O56 K8 98(3) . . ?
O56' O56 O56 52(2) . 7 ?
K8 O56 O56 124.6(19) . 7 ?
O56' O56 K8 48(2) . 7 ?
K8 O56 K8 100(2) . 7 ?
O56 O56 K8 24.8(9) 7 7 ?
O56 O56' O56 77(4) 7 . ?
O56 O56' K8 103(3) 7 . ?
O56 O56' K8 42(2) . . ?
O56 O56' K8 42(2) 7 7 ?
O56 O56' K8 103(3) . 7 ?
K8 O56' K8 104(2) . 7 ?
K6 O57 O53 154(4) . 2_554 ?
K6 O57 K7 106(2) . 6_657 ?
O53 O57 K7 51(2) 2_554 6_657 ?

loop_
_geom_bond_atom_site_label_1
_geom_bond_atom_site_label_2
_geom_bond_distance
_geom_bond_site_symmetry_2
_geom_bond_publ_flag
Mo1 O44 1.632(12) . ?
Mo1 O8 1.768(11) . ?
Mo1 O15 1.810(11) . ?
Mo1 O9 2.074(9) . ?
Mo1 O16 2.074(10) . ?
Mo1 O13 2.306(10) . ?
Mo1 K2 3.644(11) 2_554 ?
Mo2 O31 1.618(11) . ?
Mo2 O29 1.771(10) . ?
Mo2 O30 1.846(3) . ?
Mo2 O2 2.059(10) . ?
Mo2 O3 2.078(9) . ?
Mo2 O14 2.295(10) . ?
Mo2 K5 3.722(5) . ?
Mo3 O21 1.652(11) . ?
Mo3 O24 1.837(12) . ?
Mo3 O25 1.863(5) . ?
Mo3 O26 1.986(11) . ?
Mo3 O29 2.016(10) . ?
Mo3 O14 2.302(10) . ?
Mo3 K6 3.676(12) 5_656 ?
Mo4 O45 1.651(16) . ?
Mo4 O24 1.876(12) 7_565 ?
Mo4 O24 1.876(12) . ?
Mo4 O8 1.985(13) . ?
Mo4 O8 1.985(13) 7_565 ?
Mo4 O13 2.334(15) . ?
Mo4 K8 3.804(18) 2_554 ?
Mo4 K8 3.804(18) 8_665 ?
Mo5 O32 1.647(11) . ?
Mo5 O26 1.766(11) . ?
Mo5 O15 1.861(11) . ?
Mo5 O2 2.036(10) . ?
Mo5 O18 2.088(9) . ?
Mo5 O14 2.300(10) . ?
Mo5 K2 3.899(11) 2_554 ?
Mo5 K7' 4.00(2) 2_554 ?
Mo5 K1 4.038(4) 5_556 ?
Mo6 O7 1.697(10) . ?
Mo6 O6 1.702(10) . ?
Mo6 O19 1.854(10) . ?
Mo6 O28 2.022(7) . ?
Mo6 O5 2.217(9) . ?
Mo6 O27 2.230(10) . ?
Mo6 K4 3.991(4) . ?
Mo7 O43 1.696(11) . ?
Mo7 O1 1.702(10) . ?
Mo7 O19 1.875(10) . ?
Mo7 O2 1.981(10) . ?
Mo7 O3 2.264(10) . ?
Mo7 O18 2.283(10) . ?
Mo7 K4 3.997(4) . ?
Mo7 K6 4.007(12) . ?
Mo7 K7 4.121(9) 6_657 ?
Mo8 O23 1.731(12) . ?
Mo8 O42 1.732(11) . ?
Mo8 O12 1.905(2) . ?
Mo8 O22 1.949(10) . ?
Mo8 O41 2.202(11) . ?
Mo8 O6 2.354(10) . ?
Mo8 K5 3.688(5) 6_557 ?
Mo8 K4 4.024(4) . ?
Mo8 K7' 4.05(2) . ?
Mo8 K4 4.087(4) 6_557 ?
Mo9 O39 1.699(12) . ?
Mo9 O38 1.703(12) . ?
Mo9 O37 1.900(10) . ?
Mo9 O34 1.932(9) . ?
Mo9 O35 2.206(11) . ?
Mo9 O20 2.448(10) . ?
Mo9 K1 3.745(4) . ?
Mo9 K7' 4.09(2) 6_557 ?
Mo9 K5 4.095(5) 1_455 ?
Mo10 O40 1.722(12) . ?
Mo10 O33 1.729(11) . ?
Mo10 O37 1.900(10) . ?
Mo10 O22 1.954(11) . ?
Mo10 O41 2.224(11) . ?
Mo10 O7 2.360(10) . ?
Mo10 K1 3.681(4) . ?
Mo10 K2 3.969(11) 6_557 ?
Mo10 K4 4.026(4) 6_557 ?
Mo11 O20 1.677(10) 7_565 ?
Mo11 O20 1.677(10) . ?
Mo11 O10 1.861(14) . ?
Mo11 O28 2.033(12) . ?
Mo11 O27 2.241(10) 7_565 ?
Mo11 O27 2.241(10) . ?
Mo12 O11 1.709(12) . ?
Mo12 O11 1.709(12) 7_565 ?
Mo12 O10 1.910(14) . ?
Mo12 O9 1.974(16) . ?
Mo12 O16 2.282(11) 7_565 ?
Mo12 O16 2.282(10) . ?
V6 O4 1.639(13) . ?
V6 O5 1.710(14) . ?
V6 O3 1.753(10) . ?
V6 O3 1.753(10) 7_565 ?
V6 K5 3.730(6) . ?
V6 K4 3.789(5) 7_565 ?
V6 K4 3.789(5) . ?
V7 O17 1.630(11) . ?
V7 O27 1.725(9) . ?
V7 O18 1.747(10) . ?
V7 O16 1.766(10) . ?
V7 K3 3.925(10) . ?
V7 K1 3.942(4) . ?
V7 K1 4.015(5) 5_556 ?
V8 O36 1.637(16) . ?
V8 O35 1.756(16) . ?
V8 O41 1.761(11) . ?
V8 O41 1.761(11) 7_565 ?
V8 K4 3.834(5) 4_456 ?
V8 K4 3.834(5) 6_557 ?
Te1 O13 1.858(14) . ?
Te1 O14 1.868(10) 7_565 ?
Te1 O14 1.868(10) . ?
K1 O32 2.785(12) 5_556 ?
K1 O43 2.823(11) 5_556 ?
K1 O17 2.835(12) . ?
K1 O7 2.915(11) . ?
K1 O33 2.948(12) . ?
K1 O17 2.969(12) 5_556 ?
K1 O20 2.970(11) . ?
K1 O38 3.028(14) . ?
K1 O51 3.06(3) 5_556 ?
K1 O37 3.067(11) . ?
K2 O47 2.66(3) . ?
K2 O52 2.69(3) . ?
K2 O40 2.839(16) 6_657 ?
K2 O15 3.046(14) 2 ?
K2 O46 3.068(19) . ?
K2 O8 3.148(17) 2 ?
K2 O48 3.16(2) . ?
K2 V1 3.644(11) 2 ?
K2 Mo1 3.644(11) 2 ?
K2 K8 3.90(2) . ?
K2 Mo5 3.899(11) 2 ?
K2 V5 3.899(11) 2 ?
K3 O46 2.809(19) 5_556 ?
K3 O11 2.842(17) . ?
K3 O51 2.87(3) 5_556 ?
K3 O33 2.889(16) 5_556 ?
K3 O17 2.912(14) . ?
K3 O44 2.987(17) . ?
K3 O52 3.02(3) 5_556 ?
K3 K1 4.419(11) 5_556 ?
K3 K8 4.54(2) 5_556 ?
K3 K2 4.656(14) 5_556 ?
K4 O40 2.754(13) 6_657 ?
K4 O42 2.802(12) . ?
K4 O36 2.816(10) 6_657 ?
K4 O4 2.836(10) . ?
K4 O23 2.905(12) 6_657 ?
K4 O46 2.939(16) . ?
K4 O1 2.967(12) . ?
K4 O6 2.991(11) . ?
K4 O19 3.425(10) . ?
K4 V8 3.834(5) 6_657 ?
K5 O39 2.766(13) 7_665 ?
K5 O39 2.766(13) 1_655 ?
K5 O4 2.845(16) . ?
K5 O23 2.902(12) 6_657 ?
K5 O23 2.902(12) 4_556 ?
K5 O31 2.990(11) 7_565 ?
K5 O31 2.990(11) . ?
K5 O30 3.000(16) . ?
K5 O12 3.022(16) 6_657 ?
K5 Mo8 3.688(5) 4_556 ?
K5 Mo8 3.688(5) 6_657 ?
K6 O57 1.33(5) . ?
K6 O50 2.16(3) . ?
K6 O51 2.65(3) . ?
K6 O53 2.71(5) 2_554 ?
K6 O38 2.715(17) 5_556 ?
K6 O29 2.787(16) 5_656 ?
K6 O21 2.818(17) 5_656 ?
K6 O43 2.967(16) . ?
K6 O54 3.333(14) . ?
K6 K7 3.67(2) 6_657 ?
K6 Mo3 3.676(12) 5_656 ?
K6 V3 3.676(12) 5_656 ?
K7 K7' 1.11(2) . ?
K7 O53 2.43(4) 5_557 ?
K7 O47 2.57(3) . ?
K7 O49 2.61(3) 6_557 ?
K7 O1 2.759(14) 6_557 ?
K7 O31 2.906(16) 6_557 ?
K7 O26 3.027(15) 2 ?
K7 O57 3.08(5) 6_557 ?
K7 O23 3.288(17) . ?
K7 O50 3.38(3) 6_557 ?
K7 K6 3.67(2) 6_557 ?
K7 Mo7 4.121(9) 6_557 ?
K7' O47 1.57(3) . ?
K7' O31 2.86(3) 6_557 ?
K7' O49 2.90(3) 6_557 ?
K7' O26 3.01(2) 2 ?
K7' O39 3.01(3) 6_657 ?
K7' O53 3.04(5) 5_557 ?
K7' O23 3.13(3) . ?
K7' V5 4.00(2) 2 ?
K7' Mo5 4.00(2) 2 ?
K8 O56 1.36(4) . ?
K8 O48 1.51(2) . ?
K8 O56' 2.04(4) . ?
K8 O56 2.68(4) 7 ?
K8 O8 2.81(2) 2 ?
K8 O50 2.89(3) . ?
K8 O55 2.91(3) 2 ?
K8 O21 2.97(2) 5_656 ?
K8 O45 3.11(2) 2 ?
K8 K8 3.21(4) 7 ?
K8 Mo4 3.804(18) 2 ?
O1 K7 2.759(14) 6_657 ?
O4 K4 2.836(10) 7_565 ?
O5 Mo6 2.217(9) 7_565 ?
O8 K8 2.81(2) 2_554 ?
O8 K2 3.148(17) 2_554 ?
O9 V1 2.074(9) 7_565 ?
O9 Mo1 2.074(9) 7_565 ?
O12 Mo8 1.905(2) 7_565 ?
O12 K5 3.022(16) 6_557 ?
O13 V1 2.306(10) 7_565 ?
O13 Mo1 2.306(10) 7_565 ?
O15 K2 3.046(14) 2_554 ?
O17 K1 2.969(12) 5_556 ?
O21 K6 2.818(17) 5_656 ?
O21 K8 2.97(2) 5_656 ?
O23 K5 2.902(12) 6_557 ?
O23 K4 2.905(12) 6_557 ?
O25 V3 1.863(5) 7_565 ?
O25 Mo3 1.863(5) 7_565 ?
O26 K7' 3.01(2) 2_554 ?
O26 K7 3.027(15) 2_554 ?
O28 Mo6 2.022(7) 7_565 ?
O29 K6 2.787(16) 5_656 ?
O30 V2 1.846(3) 7_565 ?
O30 Mo2 1.846(3) 7_565 ?
O31 K7' 2.86(3) 6_657 ?
O31 K7 2.906(16) 6_657 ?
O32 K1 2.785(11) 5_556 ?
O33 K3 2.889(16) 5_556 ?
O34 Mo9 1.932(9) 7_565 ?
O35 Mo9 2.206(10) 7_565 ?
O36 K4 2.816(10) 4_456 ?
O36 K4 2.816(10) 6_557 ?
O38 K6 2.715(17) 5_556 ?
O39 K5 2.766(13) 1_455 ?
O39 K7' 3.01(3) 6_557 ?
O40 K4 2.754(13) 6_557 ?
O40 K2 2.839(16) 6_557 ?
O43 K1 2.823(11) 5_556 ?
O45 K8 3.11(2) 2_554 ?
O45 K8 3.11(2) 8_665 ?
O46 K3 2.809(19) 5_556 ?
O49 K7 2.61(3) 6_657 ?
O49 K7' 2.90(3) 6_657 ?
O50 K7 3.38(3) 6_657 ?
O51 K3 2.87(3) 5_556 ?
O51 K1 3.06(3) 5_556 ?
O52 K3 3.02(3) 5_556 ?
O53 O57 1.45(6) 2 ?
O53 K7 2.43(4) 5_557 ?
O53 K6 2.71(5) 2 ?
O53 K7' 3.04(5) 5_557 ?
O54 K6 3.333(14) 7 ?
O55 K8 2.91(3) 8_665 ?
O55 K8 2.91(3) 2_554 ?
O56 O56' 1.34(5) . ?
O56 O56 1.66(8) 7 ?
O56 K8 2.68(4) 7 ?
O56' O56 1.34(5) 7 ?
O56' K8 2.04(4) 7 ?
O57 O53 1.45(6) 2_554 ?
O57 K7 3.08(5) 6_657 ?
